data_1575929
loop_
_publ_author_name
'Pandey, Pragati'
'Keener, Megan'
'Rajeshkumar, Thayalan'
'Scopelliti, Rosario'
'Sienkiewicz, Andrzej'
'Zivkovic, Ivica'
'Maron, Laurent'
'Mazzanti, Marinella'

_publ_section_title
;
 Accessing homoleptic neutral and anionic five-coordinate Pr(iv) siloxide
 complexes.
;
_journal_issue 44
_journal_name_full 'Chemical science'
_journal_page_first 21056
_journal_page_last 21067
_journal_paper_doi 10.1039/d5sc05500h
_journal_volume 16
_journal_year 2025
_chemical_formula_moiety 'C48 H108 O16 Pr Si4'
_chemical_formula_sum 'C48 H108 O16 Pr Si4'
_chemical_formula_weight 1194.61
_space_group_crystal_system monoclinic
_space_group_IT_number 15
_space_group_name_Hall '-C 2yc'
_space_group_name_H-M_alt 'C 1 2/c 1'
_atom_sites_solution_hydrogens geom
_atom_sites_solution_primary dual
_audit_creation_date 2025-01-21
_audit_creation_method
;
Olex2 1.5
(compiled 2024.02.16 svn.r378c4104 for OlexSys, GUI svn.r6928)
;
_audit_update_record
;
2025-07-04 deposited with the CCDC.	2025-10-03 downloaded from the CCDC.
;
_cell_angle_alpha 90
_cell_angle_beta 96.2414(15)
_cell_angle_gamma 90
_cell_formula_units_Z 8
_cell_length_a 24.1029(3)
_cell_length_b 13.5279(2)
_cell_length_c 40.7549(6)
_cell_measurement_reflns_used 12991
_cell_measurement_temperature 139.99(10)
_cell_measurement_theta_max 72.6720
_cell_measurement_theta_min 3.2550
_cell_volume 13209.8(3)
_computing_cell_refinement 'CrysAlisPro 1.171.43.143a (Rigaku OD, 2024)'
_computing_data_collection 'CrysAlisPro system (CCD 43.143a 64-bit (release 25-10-2024))'
_computing_data_reduction 'CrysAlisPro 1.171.43.143a (Rigaku OD, 2024)'
_computing_molecular_graphics 'Olex2 1.5 (Dolomanov et al., 2009)'
_computing_publication_material 'Olex2 1.5 (Dolomanov et al., 2009)'
_computing_structure_refinement 'SHELXL 2019/3 (Sheldrick, 2015)'
_computing_structure_solution 'SHELXT  (Sheldrick, 2015)'
_diffrn_ambient_environment N~2~
_diffrn_ambient_temperature 139.99(10)
_diffrn_detector 'CCD plate'
_diffrn_detector_area_resol_mean 5.2817
_diffrn_detector_type AtlasS2
_diffrn_measured_fraction_theta_full 0.994
_diffrn_measured_fraction_theta_max 0.967
_diffrn_measurement_details
;
List of Runs (angles in degrees, time in seconds):

  # Type    Start    End  Width  t~exp~   \w     \q     \k     \f   Frames
#--------------------------------------------------------------------------
  1  \w   -100.00 -73.00   1.00    5.00    --  -40.66-146.00-124.00   27
  2  \w   -100.00 -72.00   1.00    5.00    --  -40.66 146.00 -73.00   28
  3  \w    -80.00  -8.00   1.00    5.00    --  -40.66 125.00 119.00   72
  4  \w    112.00 137.00   1.00   20.00    --  105.15 125.00 119.00   25
  5  \w     65.00 108.00   1.00   20.00    --  105.15-125.00  41.00   43
  6  \w     97.00 126.00   1.00   20.00    --  105.15-146.00-124.00   29
  7  \w     85.00 151.00   1.00   20.00    --  105.15 146.00 -73.00   66
  8  \w   -112.00 -13.00   1.00    5.00    --  -40.66 -57.00-150.00   99
  9  \w    -27.00  60.00   1.00    5.00    --   40.66 -38.00 -90.00   87
 10  \w    104.00 176.00   1.00   20.00    --  105.15  77.00  60.00   72
 11  \w    103.00 177.00   1.00   20.00    --  105.15  77.00 120.00   74
 12  \w     36.00 137.00   1.00   20.00    --  105.15 -77.00-150.00  101
 13  \w    104.00 175.00   1.00   20.00    --  105.15  77.00   0.00   71
 14  \w     39.00  66.00   1.00   20.00    --  105.15-111.00  90.00   27
 15  \w     81.00 106.00   1.00   20.00    --  105.15-111.00  90.00   25
 16  \w    130.00 157.00   1.00   20.00    --  105.15 111.00 -90.00   27
 17  \w    134.00 159.00   1.00   20.00    --  105.15  77.00-150.00   25
;
_diffrn_measurement_device 'four-circle diffractometer'
_diffrn_measurement_device_type 'SuperNova, Dual, Cu at home/near, AtlasS2'
_diffrn_measurement_method '\w scans'
_diffrn_orient_matrix_type 'CrysAlisPro convention (1999,Acta A55,543-557)'
_diffrn_orient_matrix_UB_11 -0.0212013000
_diffrn_orient_matrix_UB_12 0.0181889000
_diffrn_orient_matrix_UB_13 -0.0365254000
_diffrn_orient_matrix_UB_21 0.0080029000
_diffrn_orient_matrix_UB_22 0.1121237000
_diffrn_orient_matrix_UB_23 0.0052349000
_diffrn_orient_matrix_UB_31 0.0601469000
_diffrn_orient_matrix_UB_32 -0.0085448000
_diffrn_orient_matrix_UB_33 -0.0091934000
_diffrn_radiation_monochromator mirror
_diffrn_radiation_probe x-ray
_diffrn_radiation_type 'Cu K\a'
_diffrn_radiation_wavelength 1.54184
_diffrn_reflns_av_R_equivalents 0.0431
_diffrn_reflns_av_unetI/netI 0.0458
_diffrn_reflns_Laue_measured_fraction_full 0.994
_diffrn_reflns_Laue_measured_fraction_max 0.967
_diffrn_reflns_limit_h_max 29
_diffrn_reflns_limit_h_min -21
_diffrn_reflns_limit_k_max 16
_diffrn_reflns_limit_k_min -16
_diffrn_reflns_limit_l_max 49
_diffrn_reflns_limit_l_min -50
_diffrn_reflns_number 33765
_diffrn_reflns_point_group_measured_fraction_full 0.994
_diffrn_reflns_point_group_measured_fraction_max 0.967
_diffrn_reflns_theta_full 67.684
_diffrn_reflns_theta_max 72.855
_diffrn_reflns_theta_min 3.690
_diffrn_source 'micro-focus sealed X-ray tube'
_diffrn_source_type 'SuperNova (Cu) X-ray Source'
_exptl_absorpt_coefficient_mu 6.803
_exptl_absorpt_correction_T_max 1.00000
_exptl_absorpt_correction_T_min 0.25020
_exptl_absorpt_correction_type multi-scan
_exptl_absorpt_process_details
;
CrysAlisPro 1.171.43.143a (Rigaku Oxford Diffraction, 2024)
Empirical absorption correction using spherical harmonics,
implemented in SCALE3 ABSPACK scaling algorithm.
;
_exptl_crystal_colour 'clear dark orange'
_exptl_crystal_density_diffrn 1.201
_exptl_crystal_description plate
_exptl_crystal_F_000 5112
_exptl_crystal_size_max 0.383
_exptl_crystal_size_mid 0.267
_exptl_crystal_size_min 0.071
_refine_diff_density_max 0.810
_refine_diff_density_min -0.517
_refine_diff_density_rms 0.082
_refine_ls_extinction_method none
_refine_ls_goodness_of_fit_ref 1.183
_refine_ls_hydrogen_treatment constr
_refine_ls_matrix_type full
_refine_ls_number_parameters 839
_refine_ls_number_reflns 12735
_refine_ls_number_restraints 1283
_refine_ls_restrained_S_all 1.161
_refine_ls_R_factor_all 0.0770
_refine_ls_R_factor_gt 0.0684
_refine_ls_shift/su_max 0.000
_refine_ls_shift/su_mean 0.000
_refine_ls_structure_factor_coef Fsqd
_refine_ls_weighting_details 'w=1/[\s^2^(Fo^2^)+(0.0325P)^2^+86.6402P] where P=(Fo^2^+2Fc^2^)/3'
_refine_ls_weighting_scheme calc
_refine_ls_wR_factor_gt 0.1410
_refine_ls_wR_factor_ref 0.1454
_reflns_Friedel_coverage 0.000
_reflns_number_gt 11218
_reflns_number_total 12735
_reflns_threshold_expression 'I > 2\s(I)'
_cod_data_source_file d5sc05500h2.cif
_cod_data_source_block pp306c
_cod_depositor_comments 'Adding full bibliography for 1575928--1575935.cif.'
_cod_database_code 1575929
_shelx_shelxl_version_number 2019/3
_chemical_oxdiff_formula 'C48 H108 O16 Si4 Pr1'
_shelx_space_group_comment
;
The symmetry employed for this shelxl refinement is uniquely defined
by the following loop, which should always be used as a source of
symmetry information in preference to the above space-group names.
They are only intended as comments.
;
_shelx_estimated_absorpt_t_max 0.644
_shelx_estimated_absorpt_t_min 0.180
_olex2_refinement_description
;
1. Fixed Uiso
 At 1.5 times of:
  All C(H,H,H) groups
2. Restrained distances
 O18-C62
 2.5 with sigma of 0.02
 C31-C29 \\sim C34-C29 \\sim C32-C29 \\sim C35-C29 \\sim C30-C29 \\sim C33-C29
 with sigma of 0.02
 C31-C32 \\sim C32-C30 \\sim C31-C30
 with sigma of 0.02
 C33-C34 \\sim C34-C35 \\sim C33-C35
 with sigma of 0.02
 C59-C57 \\sim C58-C57 \\sim C60-C57
 with sigma of 0.02
 C59-C58 \\sim C58-C60 \\sim C59-C60
 with sigma of 0.02
 C41-C36 \\sim C38-C36 \\sim C40-C36 \\sim C37-C36 \\sim C39-C36 \\sim C42-C36
 with sigma of 0.02
 C41-C40 \\sim C40-C42 \\sim C42-C41
 with sigma of 0.02
 C38-C37 \\sim C37-C39 \\sim C38-C39
 with sigma of 0.02
 C45-C43 \\sim C47-C43 \\sim C44-C43 \\sim C49-C43 \\sim C46-C43 \\sim C48-C43
 with sigma of 0.02
 C44-C45 \\sim C45-C46 \\sim C46-C44
 with sigma of 0.02
 C47-C49 \\sim C49-C48 \\sim C47-C48
 with sigma of 0.02
 C56-C50 \\sim C53-C50 \\sim C52-C50 \\sim C55-C50 \\sim C51-C50 \\sim C54-C50
 with sigma of 0.02
 C55-C56 \\sim C56-C54 \\sim C55-C54
 with sigma of 0.02
 C53-C52 \\sim C52-C51 \\sim C53-C51
 with sigma of 0.02
 Si4-O17 \\sim Si4-O15 \\sim Si4-O18 \\sim Si4-O16 \\sim Si4-O14
 with sigma of 0.02
 O18-C57 \\sim O16-C57 \\sim O15-C50 \\sim O17-C50
 with sigma of 0.02
 C59-C57 \\sim C60-C57 \\sim C63-C57 \\sim C62-C57 \\sim C58-C57 \\sim C61-C57
 with sigma of 0.02
 C59-C60 \\sim C60-C58 \\sim C59-C58
 with sigma of 0.02
 C63-C61 \\sim C61-C62 \\sim C63-C62
 with sigma of 0.02
3. Uiso/Uaniso restraints and constraints
C29 \\sim C30 \\sim C31 \\sim C32 \\sim C33 \\sim C34 \\sim C35 \\sim C36 \\sim
C37 \\sim C38 \\sim C39 \\sim C40 \\sim C41 \\sim C42 \\sim C43 \\sim C44 \\sim
C45 \\sim C46 \\sim C47 \\sim C48 \\sim C49 \\sim C50 \\sim C51 \\sim C52 \\sim
C53 \\sim C54 \\sim C55 \\sim C56 \\sim C57 \\sim C58 \\sim C59 \\sim C60:
within 2A with sigma of 0.02 and sigma for terminal atoms of 0.04 within 2A
O15 \\sim O16 \\sim O17 \\sim O18 \\sim C50 \\sim C51 \\sim C52 \\sim C53 \\sim
C54 \\sim C55 \\sim C56 \\sim C57 \\sim C58 \\sim C59 \\sim C60 \\sim C61 \\sim
C62 \\sim C63: within 2A with sigma of 0.02 and sigma for terminal atoms of
0.04 within 2A
4. Rigid body (RIGU) restrains
 All non-hydrogen atoms
 with sigma for 1-2 distances of 0.001 and sigma for 1-3 distances of 0.001
5. Others
 Sof(Pr2)=1-FVAR(1)
 Sof(Pr1)=FVAR(1)
 Sof(C33)=Sof(H33A)=Sof(H33B)=Sof(H33C)=Sof(C34)=Sof(H34A)=Sof(H34B)=Sof(H34C)=
 Sof(C35)=Sof(H35A)=Sof(H35B)=Sof(H35C)=1-FVAR(2)
 Sof(C30)=Sof(H30A)=Sof(H30B)=Sof(H30C)=Sof(C31)=Sof(H31A)=Sof(H31B)=Sof(H31C)=
 Sof(C32)=Sof(H32A)=Sof(H32B)=Sof(H32C)=FVAR(2)
 Sof(C40)=Sof(H40A)=Sof(H40B)=Sof(H40C)=Sof(C41)=Sof(H41A)=Sof(H41B)=Sof(H41C)=
 Sof(C42)=Sof(H42A)=Sof(H42B)=Sof(H42C)=1-FVAR(3)
 Sof(C37)=Sof(H37A)=Sof(H37B)=Sof(H37C)=Sof(C38)=Sof(H38A)=Sof(H38B)=Sof(H38C)=
 Sof(C39)=Sof(H39A)=Sof(H39B)=Sof(H39C)=FVAR(3)
 Sof(C47)=Sof(H47A)=Sof(H47B)=Sof(H47C)=Sof(C48)=Sof(H48A)=Sof(H48B)=Sof(H48C)=
 Sof(C49)=Sof(H49A)=Sof(H49B)=Sof(H49C)=1-FVAR(4)
 Sof(C44)=Sof(H44A)=Sof(H44B)=Sof(H44C)=Sof(C45)=Sof(H45A)=Sof(H45B)=Sof(H45C)=
 Sof(C46)=Sof(H46A)=Sof(H46B)=Sof(H46C)=FVAR(4)
 Sof(O17)=Sof(O18)=Sof(C54)=Sof(H54A)=Sof(H54B)=Sof(H54C)=Sof(C55)=Sof(H55A)=
 Sof(H55B)=Sof(H55C)=Sof(C56)=Sof(H56A)=Sof(H56B)=Sof(H56C)=Sof(C61)=Sof(H61A)=
 Sof(H61B)=Sof(H61C)=Sof(C62)=Sof(H62A)=Sof(H62B)=Sof(H62C)=Sof(C63)=Sof(H63A)=
 Sof(H63B)=Sof(H63C)=1-FVAR(5)
 Sof(O15)=Sof(O16)=Sof(C51)=Sof(H51A)=Sof(H51B)=Sof(H51C)=Sof(C52)=Sof(H52A)=
 Sof(H52B)=Sof(H52C)=Sof(C53)=Sof(H53A)=Sof(H53B)=Sof(H53C)=Sof(C58)=Sof(H58A)=
 Sof(H58B)=Sof(H58C)=Sof(C59)=Sof(H59A)=Sof(H59B)=Sof(H59C)=Sof(C60)=Sof(H60A)=
 Sof(H60B)=Sof(H60C)=FVAR(5)
6.a Me refined with riding coordinates:
 C62(H62A,H62B,H62C)
6.b Idealised Me refined as rotating group:
 C2(H2A,H2B,H2C), C3(H3A,H3B,H3C), C4(H4A,H4B,H4C), C6(H6A,H6B,H6C), C7(H7A,
 H7B,H7C), C8(H8A,H8B,H8C), C10(H10A,H10B,H10C), C11(H11A,H11B,H11C), C12(H12A,
 H12B,H12C), C14(H14A,H14B,H14C), C15(H15A,H15B,H15C), C16(H16A,H16B,H16C),
 C18(H18A,H18B,H18C), C19(H19A,H19B,H19C), C20(H20A,H20B,H20C), C22(H22A,H22B,
 H22C), C23(H23A,H23B,H23C), C24(H24A,H24B,H24C), C26(H26A,H26B,H26C), C27(H27A,
 H27B,H27C), C28(H28A,H28B,H28C), C30(H30A,H30B,H30C), C31(H31A,H31B,H31C),
 C32(H32A,H32B,H32C), C33(H33A,H33B,H33C), C34(H34A,H34B,H34C), C35(H35A,H35B,
 H35C), C37(H37A,H37B,H37C), C38(H38A,H38B,H38C), C39(H39A,H39B,H39C), C40(H40A,
 H40B,H40C), C41(H41A,H41B,H41C), C42(H42A,H42B,H42C), C44(H44A,H44B,H44C),
 C45(H45A,H45B,H45C), C46(H46A,H46B,H46C), C47(H47A,H47B,H47C), C48(H48A,H48B,
 H48C), C49(H49A,H49B,H49C), C51(H51A,H51B,H51C), C52(H52A,H52B,H52C), C53(H53A,
 H53B,H53C), C54(H54A,H54B,H54C), C55(H55A,H55B,H55C), C56(H56A,H56B,H56C),
 C58(H58A,H58B,H58C), C59(H59A,H59B,H59C), C60(H60A,H60B,H60C), C61(H61A,H61B,
 H61C), C63(H63A,H63B,H63C)
;
_olex2_date_sample_data_collection 2024-11-28
_olex2_submission_special_instructions 'No special instructions were received'
_oxdiff_exptl_absorpt_empirical_details
;
Empirical correction (ABSPACK) includes:
- Absorption correction using spherical harmonics
- Frame scaling
- Detector area scaling
- B-factor correction
;
_oxdiff_exptl_absorpt_empirical_full_max 4.778
_oxdiff_exptl_absorpt_empirical_full_min 0.528

loop_
_space_group_symop_operation_xyz
'x, y, z'
'-x, y, -z+1/2'
'x+1/2, y+1/2, z'
'-x+1/2, y+1/2, -z+1/2'
'-x, -y, -z'
'x, -y, z-1/2'
'-x+1/2, -y+1/2, -z'
'x+1/2, -y+1/2, z-1/2'

loop_
_atom_site_label
_atom_site_type_symbol
_atom_site_fract_x
_atom_site_fract_y
_atom_site_fract_z
_atom_site_U_iso_or_equiv
_atom_site_adp_type
_atom_site_occupancy
_atom_site_site_symmetry_order
_atom_site_calc_flag
_atom_site_refinement_flags_posn
_atom_site_refinement_flags_adp
_atom_site_refinement_flags_occupancy
_atom_site_disorder_assembly
_atom_site_disorder_group
Pr1 Pr 0.63906(10) 0.49932(11) 0.37465(2) 0.0258(2) Uani 0.839(12) 1 d . . P A 1
Pr2 Pr 0.6207(9) 0.5134(7) 0.37402(12) 0.0343(19) Uani 0.161(12) 1 d . . P A 2
Si1 Si 0.68061(6) 0.62282(12) 0.30085(3) 0.0365(3) Uani 1 1 d . . . . .
Si2 Si 0.50668(5) 0.60944(11) 0.39732(3) 0.0317(3) Uani 1 1 d . . . . .
Si3 Si 0.73270(6) 0.55263(13) 0.42989(4) 0.0426(4) Uani 1 1 d . . . . .
Si4 Si 0.61777(6) 0.23651(10) 0.36777(4) 0.0352(3) Uani 1 1 d D . . . .
O1 O 0.65697(18) 0.5635(3) 0.33038(9) 0.0451(9) Uani 1 1 d . . . . .
O2 O 0.74400(17) 0.6637(3) 0.31058(10) 0.0512(9) Uani 1 1 d . . . . .
O3 O 0.64166(17) 0.7195(3) 0.29463(10) 0.0467(8) Uani 1 1 d . . . . .
O4 O 0.68213(17) 0.5561(3) 0.26815(10) 0.0492(9) Uani 1 1 d . . . . .
O5 O 0.56104(15) 0.5517(3) 0.38715(9) 0.0396(8) Uani 1 1 d . . . . .
O6 O 0.45052(15) 0.5431(3) 0.38897(10) 0.0416(8) Uani 1 1 d . . . . .
O7 O 0.49504(16) 0.7133(3) 0.37813(10) 0.0433(8) Uani 1 1 d . . . . .
O8 O 0.51951(15) 0.6371(3) 0.43592(9) 0.0405(8) Uani 1 1 d . . . . .
O9 O 0.70903(16) 0.4585(3) 0.40915(10) 0.0482(9) Uani 1 1 d . . . . .
O10 O 0.69076(15) 0.6338(3) 0.41018(9) 0.0393(7) Uani 1 1 d . . . . .
O11 O 0.79565(16) 0.5835(4) 0.42647(11) 0.0577(11) Uani 1 1 d . . . . .
O12 O 0.72520(18) 0.5446(4) 0.46907(11) 0.0572(10) Uani 1 1 d . . . . .
O13 O 0.62002(16) 0.3527(3) 0.36240(11) 0.0475(9) Uani 1 1 d . . . . .
O14 O 0.6086(2) 0.2228(4) 0.40607(11) 0.0612(10) Uani 1 1 d D . . . .
O15 O 0.66949(18) 0.1757(4) 0.35693(14) 0.0498(11) Uani 0.841(5) 1 d D U P B 1
O16 O 0.56243(19) 0.1872(3) 0.34764(12) 0.0463(10) Uani 0.841(5) 1 d D U P B 1
O17 O 0.6827(6) 0.210(2) 0.3794(6) 0.056(3) Uani 0.159(5) 1 d D U P B 2
O18 O 0.5996(8) 0.191(2) 0.3325(5) 0.054(3) Uani 0.159(5) 1 d D U P B 2
C1 C 0.7979(3) 0.6173(5) 0.31158(17) 0.0534(13) Uani 1 1 d . . . . .
C2 C 0.8369(3) 0.6880(7) 0.3322(2) 0.080(2) Uani 1 1 d . . . . .
H2A H 0.836002 0.752832 0.321453 0.120 Uiso 1 1 calc R U . . .
H2B H 0.874979 0.661765 0.334112 0.120 Uiso 1 1 calc R U . . .
H2C H 0.824608 0.694616 0.354241 0.120 Uiso 1 1 calc R U . . .
C3 C 0.7973(3) 0.5179(6) 0.3277(2) 0.0678(17) Uani 1 1 d . . . . .
H3A H 0.787641 0.525487 0.350352 0.102 Uiso 1 1 calc R U . . .
H3B H 0.834241 0.487440 0.328211 0.102 Uiso 1 1 calc R U . . .
H3C H 0.769505 0.475596 0.315215 0.102 Uiso 1 1 calc R U . . .
C4 C 0.8132(3) 0.6091(6) 0.27653(18) 0.0712(19) Uani 1 1 d . . . . .
H4A H 0.785788 0.567469 0.263482 0.107 Uiso 1 1 calc R U . . .
H4B H 0.850362 0.579521 0.276838 0.107 Uiso 1 1 calc R U . . .
H4C H 0.813357 0.675140 0.266633 0.107 Uiso 1 1 calc R U . . .
C5 C 0.6482(3) 0.8084(5) 0.27635(14) 0.0464(11) Uani 1 1 d . . . . .
C6 C 0.6775(3) 0.8850(5) 0.29903(18) 0.0641(17) Uani 1 1 d . . . . .
H6A H 0.657165 0.893538 0.318413 0.096 Uiso 1 1 calc R U . . .
H6B H 0.678515 0.948092 0.287283 0.096 Uiso 1 1 calc R U . . .
H6C H 0.715649 0.863150 0.306113 0.096 Uiso 1 1 calc R U . . .
C7 C 0.5890(3) 0.8416(6) 0.26402(18) 0.0635(16) Uani 1 1 d . . . . .
H7A H 0.569712 0.788467 0.251023 0.095 Uiso 1 1 calc R U . . .
H7B H 0.590670 0.900600 0.250199 0.095 Uiso 1 1 calc R U . . .
H7C H 0.568678 0.857097 0.282935 0.095 Uiso 1 1 calc R U . . .
C8 C 0.6804(3) 0.7899(6) 0.24684(17) 0.0648(18) Uani 1 1 d . . . . .
H8A H 0.718778 0.770495 0.254606 0.097 Uiso 1 1 calc R U . . .
H8B H 0.680929 0.850479 0.233681 0.097 Uiso 1 1 calc R U . . .
H8C H 0.662289 0.736903 0.233235 0.097 Uiso 1 1 calc R U . . .
C9 C 0.6433(3) 0.4875(5) 0.25120(15) 0.0478(12) Uani 1 1 d . . . . .
C10 C 0.6571(3) 0.3875(5) 0.26548(19) 0.0648(16) Uani 1 1 d . . . . .
H10A H 0.696297 0.372119 0.263322 0.097 Uiso 1 1 calc R U . . .
H10B H 0.633106 0.337778 0.253616 0.097 Uiso 1 1 calc R U . . .
H10C H 0.651058 0.387049 0.288874 0.097 Uiso 1 1 calc R U . . .
C11 C 0.5835(3) 0.5157(6) 0.25522(19) 0.0630(17) Uani 1 1 d . . . . .
H11A H 0.577286 0.510429 0.278521 0.095 Uiso 1 1 calc R U . . .
H11B H 0.557947 0.471105 0.242032 0.095 Uiso 1 1 calc R U . . .
H11C H 0.576640 0.583876 0.247700 0.095 Uiso 1 1 calc R U . . .
C12 C 0.6537(4) 0.4921(6) 0.21522(16) 0.073(2) Uani 1 1 d . . . . .
H12A H 0.646793 0.559451 0.206893 0.110 Uiso 1 1 calc R U . . .
H12B H 0.628660 0.446052 0.202346 0.110 Uiso 1 1 calc R U . . .
H12C H 0.692567 0.473886 0.213161 0.110 Uiso 1 1 calc R U . . .
C13 C 0.4374(2) 0.4414(5) 0.39476(16) 0.0467(11) Uani 1 1 d . . . . .
C14 C 0.4624(3) 0.4105(5) 0.42860(18) 0.0638(17) Uani 1 1 d . . . . .
H14A H 0.449501 0.343877 0.433370 0.096 Uiso 1 1 calc R U . . .
H14B H 0.450910 0.456900 0.445026 0.096 Uiso 1 1 calc R U . . .
H14C H 0.503241 0.410527 0.429458 0.096 Uiso 1 1 calc R U . . .
C15 C 0.4605(3) 0.3803(5) 0.36803(18) 0.0578(15) Uani 1 1 d . . . . .
H15A H 0.501360 0.382347 0.371104 0.087 Uiso 1 1 calc R U . . .
H15B H 0.447070 0.407433 0.346310 0.087 Uiso 1 1 calc R U . . .
H15C H 0.447869 0.311704 0.369427 0.087 Uiso 1 1 calc R U . . .
C16 C 0.3747(3) 0.4355(6) 0.3907(2) 0.0631(17) Uani 1 1 d . . . . .
H16A H 0.363079 0.366567 0.392886 0.095 Uiso 1 1 calc R U . . .
H16B H 0.360340 0.460175 0.368754 0.095 Uiso 1 1 calc R U . . .
H16C H 0.359736 0.475776 0.407638 0.095 Uiso 1 1 calc R U . . .
C17 C 0.4728(3) 0.7380(5) 0.34510(15) 0.0493(12) Uani 1 1 d . . . . .
C18 C 0.4948(3) 0.6697(5) 0.32062(16) 0.0591(15) Uani 1 1 d . . . . .
H18A H 0.480888 0.690472 0.298198 0.089 Uiso 1 1 calc R U . . .
H18B H 0.482298 0.602124 0.324389 0.089 Uiso 1 1 calc R U . . .
H18C H 0.535719 0.671798 0.323273 0.089 Uiso 1 1 calc R U . . .
C19 C 0.4917(3) 0.8427(5) 0.34009(18) 0.0640(17) Uani 1 1 d . . . . .
H19A H 0.532490 0.846064 0.344011 0.096 Uiso 1 1 calc R U . . .
H19B H 0.475355 0.886604 0.355587 0.096 Uiso 1 1 calc R U . . .
H19C H 0.479496 0.863535 0.317417 0.096 Uiso 1 1 calc R U . . .
C20 C 0.4095(3) 0.7336(7) 0.34337(19) 0.073(2) Uani 1 1 d . . . . .
H20A H 0.393152 0.752240 0.321168 0.110 Uiso 1 1 calc R U . . .
H20B H 0.396633 0.779415 0.359554 0.110 Uiso 1 1 calc R U . . .
H20C H 0.397946 0.666200 0.348278 0.110 Uiso 1 1 calc R U . . .
C21 C 0.4911(3) 0.7021(5) 0.45684(14) 0.0458(11) Uani 1 1 d . . . . .
C22 C 0.5103(3) 0.8080(5) 0.45202(18) 0.0588(15) Uani 1 1 d . . . . .
H22A H 0.492696 0.851946 0.466968 0.088 Uiso 1 1 calc R U . . .
H22B H 0.499446 0.828274 0.429134 0.088 Uiso 1 1 calc R U . . .
H22C H 0.550927 0.811764 0.456854 0.088 Uiso 1 1 calc R U . . .
C23 C 0.5087(3) 0.6674(6) 0.49128(16) 0.0689(19) Uani 1 1 d . . . . .
H23A H 0.549198 0.674793 0.496190 0.103 Uiso 1 1 calc R U . . .
H23B H 0.498535 0.597713 0.493309 0.103 Uiso 1 1 calc R U . . .
H23C H 0.489859 0.707010 0.506884 0.103 Uiso 1 1 calc R U . . .
C24 C 0.4277(3) 0.6957(5) 0.44879(17) 0.0576(15) Uani 1 1 d . . . . .
H24A H 0.409630 0.735022 0.464790 0.086 Uiso 1 1 calc R U . . .
H24B H 0.415903 0.626592 0.449931 0.086 Uiso 1 1 calc R U . . .
H24C H 0.417087 0.721356 0.426512 0.086 Uiso 1 1 calc R U . . .
C25 C 0.6893(2) 0.7438(4) 0.41210(15) 0.0442(11) Uani 1 1 d . . . . .
C26 C 0.7398(3) 0.7854(6) 0.3990(2) 0.075(2) Uani 1 1 d . . . . .
H26A H 0.739048 0.857656 0.400444 0.112 Uiso 1 1 calc R U . . .
H26B H 0.740061 0.765622 0.375845 0.112 Uiso 1 1 calc R U . . .
H26C H 0.773401 0.760161 0.411966 0.112 Uiso 1 1 calc R U . . .
C27 C 0.6852(4) 0.7748(6) 0.44702(18) 0.0700(19) Uani 1 1 d . . . . .
H27A H 0.717547 0.749427 0.461217 0.105 Uiso 1 1 calc R U . . .
H27B H 0.650898 0.748075 0.454400 0.105 Uiso 1 1 calc R U . . .
H27C H 0.684633 0.847097 0.448309 0.105 Uiso 1 1 calc R U . . .
C28 C 0.6372(3) 0.7735(5) 0.38940(17) 0.0528(14) Uani 1 1 d . . . . .
H28A H 0.632951 0.845500 0.389710 0.079 Uiso 1 1 calc R U . . .
H28B H 0.604280 0.742351 0.397114 0.079 Uiso 1 1 calc R U . . .
H28C H 0.641031 0.751579 0.366832 0.079 Uiso 1 1 calc R U . . .
C29 C 0.8492(2) 0.5495(6) 0.44128(17) 0.0642(15) Uani 1 1 d D U . . .
C30 C 0.8895(4) 0.5818(11) 0.4180(3) 0.107(4) Uani 0.803(10) 1 d D U P C 1
H30A H 0.927131 0.559635 0.426244 0.160 Uiso 0.803(10) 1 calc R U P C 1
H30B H 0.888978 0.654045 0.416259 0.160 Uiso 0.803(10) 1 calc R U P C 1
H30C H 0.878724 0.552860 0.396169 0.160 Uiso 0.803(10) 1 calc R U P C 1
C31 C 0.8474(4) 0.4394(7) 0.4447(3) 0.094(3) Uani 0.803(10) 1 d D U P C 1
H31A H 0.833545 0.409849 0.423454 0.141 Uiso 0.803(10) 1 calc R U P C 1
H31B H 0.822429 0.421750 0.461257 0.141 Uiso 0.803(10) 1 calc R U P C 1
H31C H 0.884999 0.414546 0.451751 0.141 Uiso 0.803(10) 1 calc R U P C 1
C32 C 0.8605(4) 0.5988(9) 0.4743(3) 0.092(3) Uani 0.803(10) 1 d D U P C 1
H32A H 0.897662 0.580048 0.484467 0.138 Uiso 0.803(10) 1 calc R U P C 1
H32B H 0.832367 0.577919 0.488506 0.138 Uiso 0.803(10) 1 calc R U P C 1
H32C H 0.858699 0.670697 0.471387 0.138 Uiso 0.803(10) 1 calc R U P C 1
C33 C 0.8767(13) 0.495(3) 0.4155(7) 0.071(5) Uani 0.197(10) 1 d D U P C 2
H33A H 0.891065 0.542269 0.400336 0.107 Uiso 0.197(10) 1 calc R U P C 2
H33B H 0.849505 0.451177 0.403203 0.107 Uiso 0.197(10) 1 calc R U P C 2
H33C H 0.907699 0.455312 0.426168 0.107 Uiso 0.197(10) 1 calc R U P C 2
C34 C 0.8506(17) 0.485(3) 0.4713(7) 0.087(6) Uani 0.197(10) 1 d D U P C 2
H34A H 0.835113 0.520820 0.489011 0.130 Uiso 0.197(10) 1 calc R U P C 2
H34B H 0.889306 0.465995 0.478508 0.130 Uiso 0.197(10) 1 calc R U P C 2
H34C H 0.828424 0.425095 0.465846 0.130 Uiso 0.197(10) 1 calc R U P C 2
C35 C 0.8812(14) 0.642(2) 0.4504(10) 0.086(6) Uani 0.197(10) 1 d D U P C 2
H35A H 0.919008 0.624653 0.459996 0.128 Uiso 0.197(10) 1 calc R U P C 2
H35B H 0.862329 0.679251 0.466505 0.128 Uiso 0.197(10) 1 calc R U P C 2
H35C H 0.883277 0.682226 0.430579 0.128 Uiso 0.197(10) 1 calc R U P C 2
C36 C 0.6875(3) 0.4910(6) 0.48725(16) 0.0710(16) Uani 1 1 d D U . . .
C37 C 0.709(3) 0.401(3) 0.5069(16) 0.077(7) Uani 0.17(4) 1 d D U P D 1
H37A H 0.744143 0.418395 0.520499 0.115 Uiso 0.17(4) 1 calc R U P D 1
H37B H 0.716797 0.347692 0.491673 0.115 Uiso 0.17(4) 1 calc R U P D 1
H37C H 0.681639 0.379112 0.521128 0.115 Uiso 0.17(4) 1 calc R U P D 1
C38 C 0.674(2) 0.577(4) 0.5100(15) 0.072(6) Uani 0.17(4) 1 d D U P D 1
H38A H 0.651612 0.551610 0.526885 0.108 Uiso 0.17(4) 1 calc R U P D 1
H38B H 0.652964 0.627615 0.496892 0.108 Uiso 0.17(4) 1 calc R U P D 1
H38C H 0.708821 0.604848 0.520644 0.108 Uiso 0.17(4) 1 calc R U P D 1
C39 C 0.637(2) 0.467(5) 0.4622(14) 0.062(7) Uani 0.17(4) 1 d D U P D 1
H39A H 0.645198 0.406909 0.450005 0.093 Uiso 0.17(4) 1 calc R U P D 1
H39B H 0.630517 0.522096 0.446704 0.093 Uiso 0.17(4) 1 calc R U P D 1
H39C H 0.604359 0.456231 0.473788 0.093 Uiso 0.17(4) 1 calc R U P D 1
C40 C 0.7137(5) 0.3877(8) 0.4927(6) 0.089(4) Uani 0.83(4) 1 d D U P D 2
H40A H 0.750641 0.393817 0.505229 0.133 Uiso 0.83(4) 1 calc R U P D 2
H40B H 0.717361 0.356748 0.471345 0.133 Uiso 0.83(4) 1 calc R U P D 2
H40C H 0.689720 0.346727 0.505159 0.133 Uiso 0.83(4) 1 calc R U P D 2
C41 C 0.6852(8) 0.5448(17) 0.5192(4) 0.104(4) Uani 0.83(4) 1 d D U P D 2
H41A H 0.658792 0.511394 0.532210 0.156 Uiso 0.83(4) 1 calc R U P D 2
H41B H 0.672848 0.612954 0.514751 0.156 Uiso 0.83(4) 1 calc R U P D 2
H41C H 0.722326 0.545151 0.531690 0.156 Uiso 0.83(4) 1 calc R U P D 2
C42 C 0.6290(4) 0.4796(11) 0.4684(4) 0.069(3) Uani 0.83(4) 1 d D U P D 2
H42A H 0.631309 0.438219 0.448888 0.104 Uiso 0.83(4) 1 calc R U P D 2
H42B H 0.614424 0.544877 0.461586 0.104 Uiso 0.83(4) 1 calc R U P D 2
H42C H 0.604098 0.448437 0.482838 0.104 Uiso 0.83(4) 1 calc R U P D 2
C43 C 0.5951(3) 0.1416(5) 0.42595(17) 0.0624(15) Uani 1 1 d D U . . .
C44 C 0.6159(5) 0.0454(7) 0.4140(3) 0.089(3) Uani 0.854(9) 1 d D U P E 1
H44A H 0.656758 0.047081 0.415304 0.133 Uiso 0.854(9) 1 calc R U P E 1
H44B H 0.600311 0.034485 0.391103 0.133 Uiso 0.854(9) 1 calc R U P E 1
H44C H 0.604376 -0.008414 0.427881 0.133 Uiso 0.854(9) 1 calc R U P E 1
C45 C 0.6215(5) 0.1661(9) 0.4603(2) 0.094(3) Uani 0.854(9) 1 d D U P E 1
H45A H 0.614578 0.112029 0.475366 0.140 Uiso 0.854(9) 1 calc R U P E 1
H45B H 0.605151 0.227288 0.467868 0.140 Uiso 0.854(9) 1 calc R U P E 1
H45C H 0.661777 0.174891 0.460057 0.140 Uiso 0.854(9) 1 calc R U P E 1
C46 C 0.5322(3) 0.1405(8) 0.4250(3) 0.087(3) Uani 0.854(9) 1 d D U P E 1
H46A H 0.515599 0.124270 0.402597 0.131 Uiso 0.854(9) 1 calc R U P E 1
H46B H 0.519152 0.205762 0.431214 0.131 Uiso 0.854(9) 1 calc R U P E 1
H46C H 0.521083 0.090758 0.440471 0.131 Uiso 0.854(9) 1 calc R U P E 1
C47 C 0.6477(14) 0.091(4) 0.4410(10) 0.076(6) Uani 0.146(9) 1 d D U P E 2
H47A H 0.637721 0.034470 0.454253 0.114 Uiso 0.146(9) 1 calc R U P E 2
H47B H 0.670324 0.137644 0.455051 0.114 Uiso 0.146(9) 1 calc R U P E 2
H47C H 0.669005 0.067519 0.423351 0.114 Uiso 0.146(9) 1 calc R U P E 2
C48 C 0.5630(16) 0.172(4) 0.4536(8) 0.075(6) Uani 0.146(9) 1 d D U P E 2
H48A H 0.531763 0.126352 0.454959 0.112 Uiso 0.146(9) 1 calc R U P E 2
H48B H 0.548530 0.239189 0.449563 0.112 Uiso 0.146(9) 1 calc R U P E 2
H48C H 0.587524 0.170627 0.474396 0.112 Uiso 0.146(9) 1 calc R U P E 2
C49 C 0.5610(17) 0.062(3) 0.4069(12) 0.078(7) Uani 0.146(9) 1 d D U P E 2
H49A H 0.577429 0.046963 0.386437 0.117 Uiso 0.146(9) 1 calc R U P E 2
H49B H 0.522576 0.084701 0.401486 0.117 Uiso 0.146(9) 1 calc R U P E 2
H49C H 0.561120 0.001700 0.420378 0.117 Uiso 0.146(9) 1 calc R U P E 2
C50 C 0.7301(2) 0.1878(5) 0.36164(17) 0.0559(13) Uani 1 1 d D U . . .
C51 C 0.7501(4) 0.2101(8) 0.3971(2) 0.078(2) Uani 0.841(5) 1 d D U P B 1
H51A H 0.734058 0.162070 0.411416 0.117 Uiso 0.841(5) 1 calc R U P B 1
H51B H 0.738343 0.276890 0.402580 0.117 Uiso 0.841(5) 1 calc R U P B 1
H51C H 0.790917 0.205831 0.400459 0.117 Uiso 0.841(5) 1 calc R U P B 1
C52 C 0.7525(4) 0.0906(6) 0.3514(3) 0.077(2) Uani 0.841(5) 1 d D U P B 1
H52A H 0.793197 0.089964 0.356305 0.116 Uiso 0.841(5) 1 calc R U P B 1
H52B H 0.742449 0.080972 0.327687 0.116 Uiso 0.841(5) 1 calc R U P B 1
H52C H 0.736406 0.037147 0.363598 0.116 Uiso 0.841(5) 1 calc R U P B 1
C53 C 0.7445(4) 0.2720(7) 0.3404(3) 0.087(3) Uani 0.841(5) 1 d D U P B 1
H53A H 0.728960 0.333369 0.348300 0.130 Uiso 0.841(5) 1 calc R U P B 1
H53B H 0.728699 0.259857 0.317519 0.130 Uiso 0.841(5) 1 calc R U P B 1
H53C H 0.785128 0.277948 0.341278 0.130 Uiso 0.841(5) 1 calc R U P B 1
C54 C 0.7820(12) 0.214(3) 0.3843(9) 0.071(6) Uani 0.159(5) 1 d D U P B 2
H54A H 0.781019 0.284459 0.390035 0.107 Uiso 0.159(5) 1 calc R U P B 2
H54B H 0.815201 0.200595 0.373177 0.107 Uiso 0.159(5) 1 calc R U P B 2
H54C H 0.783335 0.174408 0.404525 0.107 Uiso 0.159(5) 1 calc R U P B 2
C55 C 0.7195(17) 0.0780(14) 0.3661(10) 0.065(5) Uani 0.159(5) 1 d D U P B 2
H55A H 0.752191 0.040213 0.361055 0.097 Uiso 0.159(5) 1 calc R U P B 2
H55B H 0.686850 0.057714 0.351150 0.097 Uiso 0.159(5) 1 calc R U P B 2
H55C H 0.712499 0.065281 0.388968 0.097 Uiso 0.159(5) 1 calc R U P B 2
C56 C 0.7433(18) 0.201(3) 0.3264(5) 0.072(6) Uani 0.159(5) 1 d D U P B 2
H56A H 0.718164 0.251114 0.315377 0.109 Uiso 0.159(5) 1 calc R U P B 2
H56B H 0.738270 0.138489 0.314516 0.109 Uiso 0.159(5) 1 calc R U P B 2
H56C H 0.782048 0.223563 0.326390 0.109 Uiso 0.159(5) 1 calc R U P B 2
C57 C 0.5450(3) 0.1716(5) 0.31342(17) 0.0604(14) Uani 1 1 d D U . . .
C58 C 0.5893(5) 0.1368(9) 0.2931(3) 0.106(3) Uani 0.841(5) 1 d D U P B 1
H58A H 0.603601 0.072585 0.301416 0.159 Uiso 0.841(5) 1 calc R U P B 1
H58B H 0.619927 0.184846 0.294639 0.159 Uiso 0.841(5) 1 calc R U P B 1
H58C H 0.573540 0.130007 0.270050 0.159 Uiso 0.841(5) 1 calc R U P B 1
C59 C 0.4981(5) 0.0996(9) 0.3125(4) 0.124(4) Uani 0.841(5) 1 d D U P B 1
H59A H 0.477844 0.098646 0.290299 0.186 Uiso 0.841(5) 1 calc R U P B 1
H59B H 0.472657 0.119374 0.328504 0.186 Uiso 0.841(5) 1 calc R U P B 1
H59C H 0.512933 0.033578 0.318047 0.186 Uiso 0.841(5) 1 calc R U P B 1
C60 C 0.5222(5) 0.2706(7) 0.2999(2) 0.082(3) Uani 0.841(5) 1 d D U P B 1
H60A H 0.551838 0.320442 0.302663 0.124 Uiso 0.841(5) 1 calc R U P B 1
H60B H 0.491171 0.291188 0.312010 0.124 Uiso 0.841(5) 1 calc R U P B 1
H60C H 0.508989 0.263553 0.276440 0.124 Uiso 0.841(5) 1 calc R U P B 1
C61 C 0.5577(17) 0.259(2) 0.2927(10) 0.067(5) Uani 0.159(5) 1 d D U P B 2
H61A H 0.595921 0.281201 0.299219 0.100 Uiso 0.159(5) 1 calc R U P B 2
H61B H 0.531503 0.312368 0.295878 0.100 Uiso 0.159(5) 1 calc R U P B 2
H61C H 0.553859 0.239329 0.269362 0.100 Uiso 0.159(5) 1 calc R U P B 2
C62 C 0.5534(14) 0.084(3) 0.2901(10) 0.081(6) Uani 0.159(5) 1 d D U P B 2
H62A H 0.517912 0.069021 0.276950 0.121 Uiso 0.159(5) 1 calc R U P B 2
H62B H 0.581318 0.102066 0.275362 0.121 Uiso 0.159(5) 1 calc R U P B 2
H62C H 0.566183 0.026187 0.303171 0.121 Uiso 0.159(5) 1 calc R U P B 2
C63 C 0.4816(7) 0.172(3) 0.3117(14) 0.074(6) Uani 0.159(5) 1 d D U P B 2
H63A H 0.467477 0.237844 0.304709 0.111 Uiso 0.159(5) 1 calc R U P B 2
H63B H 0.470232 0.156913 0.333480 0.111 Uiso 0.159(5) 1 calc R U P B 2
H63C H 0.466124 0.122658 0.295709 0.111 Uiso 0.159(5) 1 calc R U P B 2

loop_
_atom_site_aniso_label
_atom_site_aniso_U_11
_atom_site_aniso_U_22
_atom_site_aniso_U_33
_atom_site_aniso_U_23
_atom_site_aniso_U_13
_atom_site_aniso_U_12
Pr1 0.0220(5) 0.0245(3) 0.0313(2) -0.00056(18) 0.0039(2) 0.0036(3)
Pr2 0.044(5) 0.0136(19) 0.0451(14) 0.0022(10) 0.0023(18) -0.010(2)
Si1 0.0409(8) 0.0366(8) 0.0334(7) -0.0016(6) 0.0095(6) -0.0005(6)
Si2 0.0258(6) 0.0327(7) 0.0361(7) 0.0020(6) 0.0013(5) 0.0027(5)
Si3 0.0284(7) 0.0481(9) 0.0493(8) -0.0044(7) -0.0047(6) 0.0013(6)
Si4 0.0296(7) 0.0238(7) 0.0524(8) 0.0014(6) 0.0049(6) 0.0023(5)
O1 0.061(2) 0.037(2) 0.0389(15) -0.0003(14) 0.0166(15) -0.0059(17)
O2 0.0441(14) 0.057(2) 0.054(2) -0.0101(18) 0.0111(15) -0.0042(14)
O3 0.054(2) 0.0386(17) 0.048(2) 0.0036(14) 0.0122(17) 0.0014(14)
O4 0.052(2) 0.055(2) 0.0421(17) -0.0141(16) 0.0131(16) -0.0050(18)
O5 0.0318(14) 0.039(2) 0.0482(19) -0.0004(16) 0.0065(13) 0.0018(13)
O6 0.0296(15) 0.0392(16) 0.055(2) 0.0041(15) 0.0006(15) -0.0018(13)
O7 0.047(2) 0.0342(17) 0.0472(16) 0.0042(14) -0.0036(15) 0.0003(14)
O8 0.0378(18) 0.045(2) 0.0387(13) -0.0018(14) 0.0021(13) 0.0080(16)
O9 0.0397(18) 0.0434(18) 0.059(2) -0.0017(16) -0.0072(17) 0.0064(15)
O10 0.0325(15) 0.0382(15) 0.0468(17) -0.0040(13) 0.0026(14) -0.0015(12)
O11 0.0296(14) 0.083(3) 0.059(2) 0.003(2) -0.0034(14) -0.0035(16)
O12 0.047(2) 0.075(3) 0.0486(15) 0.0040(17) -0.0022(15) -0.008(2)
O13 0.042(2) 0.0267(13) 0.071(2) -0.0002(14) -0.0035(17) -0.0025(13)
O14 0.070(3) 0.056(2) 0.0598(16) 0.0093(18) 0.0187(17) 0.012(2)
O15 0.0350(16) 0.045(2) 0.070(3) -0.008(2) 0.0103(17) 0.0074(16)
O16 0.0368(19) 0.033(2) 0.069(2) -0.0027(19) 0.0060(16) -0.0070(17)
O17 0.034(2) 0.058(6) 0.076(5) 0.001(5) 0.001(2) 0.013(4)
O18 0.046(5) 0.049(6) 0.067(3) -0.018(4) 0.002(3) -0.005(5)
C1 0.042(2) 0.059(3) 0.061(3) -0.008(2) 0.013(2) -0.002(2)
C2 0.049(3) 0.088(5) 0.103(5) -0.032(4) 0.012(3) -0.016(3)
C3 0.059(4) 0.070(3) 0.074(4) 0.006(3) 0.005(3) 0.000(3)
C4 0.068(4) 0.081(5) 0.070(3) -0.004(3) 0.030(3) 0.006(4)
C5 0.057(3) 0.038(2) 0.044(3) 0.0044(17) 0.0079(19) -0.003(2)
C6 0.082(4) 0.046(3) 0.064(4) -0.002(3) 0.006(3) -0.016(3)
C7 0.064(3) 0.059(4) 0.067(4) 0.010(3) 0.002(2) 0.007(3)
C8 0.081(4) 0.062(4) 0.056(3) 0.008(3) 0.025(3) -0.001(4)
C9 0.052(2) 0.048(3) 0.043(2) -0.012(2) 0.003(2) 0.002(2)
C10 0.073(4) 0.049(3) 0.072(4) -0.007(3) 0.008(4) 0.005(3)
C11 0.050(2) 0.069(5) 0.069(4) -0.010(4) 0.002(3) 0.002(3)
C12 0.087(5) 0.092(6) 0.042(2) -0.016(3) 0.007(3) -0.002(4)
C13 0.043(2) 0.039(2) 0.058(3) 0.004(2) 0.002(2) -0.008(2)
C14 0.073(4) 0.051(4) 0.065(3) 0.013(3) -0.007(3) -0.013(3)
C15 0.048(3) 0.051(3) 0.073(3) -0.011(3) 0.001(3) -0.006(3)
C16 0.043(2) 0.063(4) 0.084(5) 0.002(4) 0.007(2) -0.014(2)
C17 0.048(2) 0.049(3) 0.049(2) 0.012(2) -0.0076(19) -0.003(2)
C18 0.072(4) 0.055(3) 0.047(3) 0.006(3) -0.005(3) -0.005(3)
C19 0.077(4) 0.049(3) 0.065(4) 0.016(2) 0.003(4) -0.004(3)
C20 0.049(2) 0.096(6) 0.072(4) 0.024(4) -0.009(2) -0.004(3)
C21 0.047(2) 0.048(2) 0.044(2) -0.006(2) 0.010(2) 0.006(2)
C22 0.060(4) 0.048(2) 0.070(4) -0.012(3) 0.008(3) 0.002(2)
C23 0.081(4) 0.082(5) 0.045(2) -0.001(3) 0.010(3) 0.030(4)
C24 0.045(2) 0.062(4) 0.067(4) -0.005(3) 0.016(2) 0.008(2)
C25 0.039(2) 0.036(2) 0.058(3) -0.005(2) 0.006(2) -0.0025(19)
C26 0.050(3) 0.057(4) 0.120(6) 0.016(4) 0.020(3) -0.010(3)
C27 0.092(5) 0.055(4) 0.061(3) -0.016(3) 0.000(3) 0.011(4)
C28 0.048(3) 0.035(3) 0.073(3) -0.009(3) -0.005(3) 0.001(2)
C29 0.029(2) 0.089(4) 0.071(3) 0.001(3) -0.010(2) 0.002(2)
C30 0.036(3) 0.171(10) 0.112(6) 0.031(7) 0.006(4) -0.003(6)
C31 0.055(5) 0.087(4) 0.134(9) 0.000(4) -0.011(6) 0.011(4)
C32 0.060(6) 0.120(8) 0.088(4) -0.019(5) -0.031(4) 0.001(6)
C33 0.035(9) 0.097(11) 0.079(8) -0.002(8) -0.005(8) 0.006(8)
C34 0.050(12) 0.125(12) 0.085(9) 0.025(9) 0.003(8) 0.026(10)
C35 0.039(10) 0.103(7) 0.110(14) -0.017(8) -0.015(9) -0.005(7)
C36 0.053(3) 0.104(4) 0.056(3) 0.027(3) 0.003(2) -0.004(3)
C37 0.052(13) 0.114(10) 0.065(14) 0.036(9) 0.003(11) 0.000(9)
C38 0.039(14) 0.110(8) 0.068(10) 0.019(8) 0.013(8) -0.013(10)
C39 0.043(9) 0.093(15) 0.051(11) 0.034(8) 0.011(9) -0.007(8)
C40 0.052(5) 0.109(5) 0.103(10) 0.050(5) 0.002(6) 0.000(4)
C41 0.105(9) 0.147(9) 0.064(4) 0.008(6) 0.025(5) -0.027(8)
C42 0.042(3) 0.100(8) 0.068(6) 0.031(5) 0.013(4) 0.004(3)
C43 0.063(3) 0.059(3) 0.067(3) 0.017(2) 0.019(3) 0.012(3)
C44 0.103(7) 0.059(3) 0.111(7) 0.021(4) 0.043(6) 0.022(4)
C45 0.107(7) 0.102(7) 0.070(3) 0.023(4) 0.005(4) 0.001(6)
C46 0.065(3) 0.086(7) 0.113(7) 0.014(6) 0.024(4) 0.006(3)
C47 0.069(6) 0.080(13) 0.083(13) 0.030(10) 0.020(6) 0.019(7)
C48 0.078(13) 0.077(12) 0.074(9) 0.018(7) 0.029(9) 0.016(10)
C49 0.087(13) 0.068(8) 0.080(12) 0.015(8) 0.016(9) -0.002(9)
C50 0.0323(19) 0.049(3) 0.087(3) 0.003(3) 0.0089(19) 0.009(2)
C51 0.045(4) 0.088(7) 0.099(4) -0.014(4) -0.003(3) 0.004(5)
C52 0.042(4) 0.060(3) 0.132(7) -0.015(4) 0.016(5) 0.013(3)
C53 0.044(4) 0.078(5) 0.143(7) 0.040(5) 0.029(5) 0.016(4)
C54 0.036(4) 0.073(13) 0.103(9) -0.011(14) 0.004(5) 0.006(8)
C55 0.040(11) 0.050(3) 0.105(15) 0.004(6) 0.016(9) 0.008(5)
C56 0.049(12) 0.078(15) 0.092(5) 0.011(8) 0.017(5) 0.009(13)
C57 0.049(3) 0.057(3) 0.073(3) -0.017(2) -0.002(2) -0.007(2)
C58 0.104(6) 0.122(8) 0.094(5) -0.033(6) 0.022(5) 0.028(5)
C59 0.103(6) 0.117(7) 0.146(9) -0.020(7) -0.019(6) -0.065(6)
C60 0.103(7) 0.083(5) 0.059(4) -0.006(4) -0.001(5) 0.022(4)
C61 0.056(8) 0.067(6) 0.073(10) -0.011(7) -0.010(8) -0.014(8)
C62 0.062(12) 0.071(7) 0.108(13) -0.044(9) 0.011(9) -0.028(9)
C63 0.049(3) 0.080(14) 0.091(16) -0.011(12) -0.002(5) -0.009(6)

loop_
_atom_type_symbol
_atom_type_description
_atom_type_scat_dispersion_real
_atom_type_scat_dispersion_imag
_atom_type_scat_source
C C 0.0181 0.0091 'International Tables Vol C Tables 4.2.6.8 and 6.1.1.4'
H H 0.0000 0.0000 'International Tables Vol C Tables 4.2.6.8 and 6.1.1.4'
O O 0.0492 0.0322 'International Tables Vol C Tables 4.2.6.8 and 6.1.1.4'
Pr Pr -2.4164 10.2820 'International Tables Vol C Tables 4.2.6.8 and 6.1.1.4'
Si Si 0.2541 0.3302 'International Tables Vol C Tables 4.2.6.8 and 6.1.1.4'

loop_
_exptl_crystal_face_index_h
_exptl_crystal_face_index_k
_exptl_crystal_face_index_l
_exptl_crystal_face_perp_dist
-1 1 0 0.1519
-2 -1 2 0.1626
2 1 -2 0.1720
1 1 -1 0.1479
1 2 -2 0.1332
0 2 -1 0.1389
-2 0 1 0.1980
1 0 2 0.0477
-7 -2 -21 0.0313
7 2 21 0.0350
5 6 -19 0.1430
-1 7 -17 0.1292
15 -1 -8 0.1958
-1 2 2 0.1387
-2 1 2 0.1646
3 2 24 0.0764
-5 -3 24 0.1268
0 -1 2 0.1316
2 -1 1 0.1521
6 -7 11 0.1406
-6 -6 17 0.1362
-5 -8 10 0.1245
13 -5 -4 0.1734
10 -5 -13 0.1754
9 -4 -20 0.1761
1 2 2 0.1259

loop_
_geom_angle_atom_site_label_1
_geom_angle_atom_site_label_2
_geom_angle_atom_site_label_3
_geom_angle
_geom_angle_site_symmetry_1
_geom_angle_site_symmetry_3
_geom_angle_publ_flag
O1 Pr1 Si3 109.18(13) . . ?
O1 Pr1 O5 109.87(19) . . ?
O1 Pr1 O9 116.81(19) . . ?
O1 Pr1 O10 93.40(14) . . ?
O5 Pr1 Si3 110.04(11) . . ?
O5 Pr1 O9 125.60(16) . . ?
O5 Pr1 O10 90.94(14) . . ?
O9 Pr1 Si3 28.94(12) . . ?
O9 Pr1 O10 60.90(15) . . ?
O10 Pr1 Si3 32.03(9) . . ?
O13 Pr1 Si3 121.34(15) . . ?
O13 Pr1 O1 104.45(17) . . ?
O13 Pr1 O5 101.39(17) . . ?
O13 Pr1 O9 92.80(18) . . ?
O13 Pr1 O10 153.11(18) . . ?
Si2 Pr2 Si3 112.1(2) . . ?
O1 Pr2 Si2 122.6(6) . . ?
O1 Pr2 Si3 98.0(6) . . ?
O1 Pr2 O9 99.5(8) . . ?
O1 Pr2 O10 88.5(4) . . ?
O1 Pr2 O13 97.2(5) . . ?
O5 Pr2 Si2 5.43(17) . . ?
O5 Pr2 Si3 112.8(3) . . ?
O5 Pr2 O1 127.0(8) . . ?
O5 Pr2 O9 127.4(3) . . ?
O5 Pr2 O10 98.5(4) . . ?
O5 Pr2 O13 112.6(6) . . ?
O9 Pr2 Si2 129.1(3) . . ?
O9 Pr2 Si3 26.90(15) . . ?
O9 Pr2 O10 55.1(3) . . ?
O10 Pr2 Si2 95.6(4) . . ?
O10 Pr2 Si3 28.56(19) . . ?
O13 Pr2 Si2 117.6(6) . . ?
O13 Pr2 Si3 106.5(7) . . ?
O13 Pr2 O9 79.7(6) . . ?
O13 Pr2 O10 134.7(9) . . ?
O1 Si1 O2 112.8(2) . . ?
O1 Si1 O3 106.0(2) . . ?
O1 Si1 O4 112.5(2) . . ?
O3 Si1 O2 106.1(2) . . ?
O4 Si1 O2 106.6(2) . . ?
O4 Si1 O3 112.9(2) . . ?
O5 Si2 Pr2 5.61(16) . . ?
O5 Si2 O6 111.0(2) . . ?
O5 Si2 O7 113.5(2) . . ?
O6 Si2 Pr2 115.20(18) . . ?
O7 Si2 Pr2 108.15(18) . . ?
O7 Si2 O6 106.3(2) . . ?
O8 Si2 Pr2 107.3(2) . . ?
O8 Si2 O5 106.7(2) . . ?
O8 Si2 O6 113.5(2) . . ?
O8 Si2 O7 105.9(2) . . ?
O9 Si3 Pr1 40.52(15) . . ?
O9 Si3 Pr2 46.0(3) . . ?
O9 Si3 O10 96.2(2) . . ?
O9 Si3 O12 113.2(3) . . ?
O10 Si3 Pr1 55.85(14) . . ?
O10 Si3 Pr2 51.0(2) . . ?
O11 Si3 Pr1 128.54(18) . . ?
O11 Si3 Pr2 132.9(3) . . ?
O11 Si3 O9 116.8(3) . . ?
O11 Si3 O10 108.8(2) . . ?
O11 Si3 O12 108.1(2) . . ?
O12 Si3 Pr1 123.18(17) . . ?
O12 Si3 Pr2 118.9(3) . . ?
O12 Si3 O10 113.3(2) . . ?
O13 Si4 O14 104.9(3) . . ?
O13 Si4 O15 115.7(3) . . ?
O13 Si4 O16 112.0(2) . . ?
O13 Si4 O17 102.1(11) . . ?
O14 Si4 O16 104.4(3) . . ?
O14 Si4 O17 85.5(8) . . ?
O15 Si4 O14 113.8(3) . . ?
O15 Si4 O16 105.7(3) . . ?
O18 Si4 O13 105.7(11) . . ?
O18 Si4 O14 141.5(10) . . ?
O18 Si4 O17 110.1(11) . . ?
Si1 O1 Pr1 168.8(3) . . ?
Si1 O1 Pr2 168.1(4) . . ?
C1 O2 Si1 132.6(4) . . ?
C5 O3 Si1 131.8(4) . . ?
C9 O4 Si1 133.2(4) . . ?
Si2 O5 Pr1 170.4(2) . . ?
Si2 O5 Pr2 169.0(3) . . ?
C13 O6 Si2 133.3(4) . . ?
C17 O7 Si2 133.2(4) . . ?
C21 O8 Si2 131.5(4) . . ?
Si3 O9 Pr1 110.5(2) . . ?
Si3 O9 Pr2 107.1(3) . . ?
Si3 O10 Pr1 92.12(18) . . ?
Si3 O10 Pr2 100.4(4) . . ?
C25 O10 Pr1 136.5(3) . . ?
C25 O10 Pr2 128.4(5) . . ?
C25 O10 Si3 131.2(3) . . ?
C29 O11 Si3 134.2(5) . . ?
C36 O12 Si3 133.3(4) . . ?
Si4 O13 Pr1 156.7(3) . . ?
Si4 O13 Pr2 159.6(3) . . ?
C43 O14 Si4 134.8(5) . . ?
C50 O15 Si4 134.9(4) . . ?
C57 O16 Si4 133.6(4) . . ?
C50 O17 Si4 133.3(15) . . ?
C57 O18 Si4 133.7(15) . . ?
O2 C1 C2 104.0(6) . . ?
O2 C1 C3 110.7(5) . . ?
O2 C1 C4 108.5(6) . . ?
C3 C1 C2 110.8(7) . . ?
C3 C1 C4 111.3(6) . . ?
C4 C1 C2 111.4(6) . . ?
C1 C2 H2A 109.5 . . ?
C1 C2 H2B 109.5 . . ?
C1 C2 H2C 109.5 . . ?
H2A C2 H2B 109.5 . . ?
H2A C2 H2C 109.5 . . ?
H2B C2 H2C 109.5 . . ?
C1 C3 H3A 109.5 . . ?
C1 C3 H3B 109.5 . . ?
C1 C3 H3C 109.5 . . ?
H3A C3 H3B 109.5 . . ?
H3A C3 H3C 109.5 . . ?
H3B C3 H3C 109.5 . . ?
C1 C4 H4A 109.5 . . ?
C1 C4 H4B 109.5 . . ?
C1 C4 H4C 109.5 . . ?
H4A C4 H4B 109.5 . . ?
H4A C4 H4C 109.5 . . ?
H4B C4 H4C 109.5 . . ?
O3 C5 C6 109.2(5) . . ?
O3 C5 C7 105.4(5) . . ?
O3 C5 C8 111.6(5) . . ?
C6 C5 C7 110.8(6) . . ?
C6 C5 C8 110.6(6) . . ?
C8 C5 C7 109.1(6) . . ?
C5 C6 H6A 109.5 . . ?
C5 C6 H6B 109.5 . . ?
C5 C6 H6C 109.5 . . ?
H6A C6 H6B 109.5 . . ?
H6A C6 H6C 109.5 . . ?
H6B C6 H6C 109.5 . . ?
C5 C7 H7A 109.5 . . ?
C5 C7 H7B 109.5 . . ?
C5 C7 H7C 109.5 . . ?
H7A C7 H7B 109.5 . . ?
H7A C7 H7C 109.5 . . ?
H7B C7 H7C 109.5 . . ?
C5 C8 H8A 109.5 . . ?
C5 C8 H8B 109.5 . . ?
C5 C8 H8C 109.5 . . ?
H8A C8 H8B 109.5 . . ?
H8A C8 H8C 109.5 . . ?
H8B C8 H8C 109.5 . . ?
O4 C9 C10 106.9(5) . . ?
O4 C9 C11 111.2(5) . . ?
O4 C9 C12 105.6(5) . . ?
C10 C9 C11 111.1(6) . . ?
C10 C9 C12 111.1(6) . . ?
C12 C9 C11 110.7(6) . . ?
C9 C10 H10A 109.5 . . ?
C9 C10 H10B 109.5 . . ?
C9 C10 H10C 109.5 . . ?
H10A C10 H10B 109.5 . . ?
H10A C10 H10C 109.5 . . ?
H10B C10 H10C 109.5 . . ?
C9 C11 H11A 109.5 . . ?
C9 C11 H11B 109.5 . . ?
C9 C11 H11C 109.5 . . ?
H11A C11 H11B 109.5 . . ?
H11A C11 H11C 109.5 . . ?
H11B C11 H11C 109.5 . . ?
C9 C12 H12A 109.5 . . ?
C9 C12 H12B 109.5 . . ?
C9 C12 H12C 109.5 . . ?
H12A C12 H12B 109.5 . . ?
H12A C12 H12C 109.5 . . ?
H12B C12 H12C 109.5 . . ?
O6 C13 C14 110.1(5) . . ?
O6 C13 C15 107.4(5) . . ?
O6 C13 C16 105.6(5) . . ?
C14 C13 C15 111.4(6) . . ?
C14 C13 C16 112.6(6) . . ?
C16 C13 C15 109.4(6) . . ?
C13 C14 H14A 109.5 . . ?
C13 C14 H14B 109.5 . . ?
C13 C14 H14C 109.5 . . ?
H14A C14 H14B 109.5 . . ?
H14A C14 H14C 109.5 . . ?
H14B C14 H14C 109.5 . . ?
C13 C15 H15A 109.5 . . ?
C13 C15 H15B 109.5 . . ?
C13 C15 H15C 109.5 . . ?
H15A C15 H15B 109.5 . . ?
H15A C15 H15C 109.5 . . ?
H15B C15 H15C 109.5 . . ?
C13 C16 H16A 109.5 . . ?
C13 C16 H16B 109.5 . . ?
C13 C16 H16C 109.5 . . ?
H16A C16 H16B 109.5 . . ?
H16A C16 H16C 109.5 . . ?
H16B C16 H16C 109.5 . . ?
O7 C17 C18 111.0(5) . . ?
O7 C17 C19 105.0(5) . . ?
O7 C17 C20 107.8(5) . . ?
C18 C17 C19 110.8(6) . . ?
C18 C17 C20 111.8(6) . . ?
C19 C17 C20 110.3(6) . . ?
C17 C18 H18A 109.5 . . ?
C17 C18 H18B 109.5 . . ?
C17 C18 H18C 109.5 . . ?
H18A C18 H18B 109.5 . . ?
H18A C18 H18C 109.5 . . ?
H18B C18 H18C 109.5 . . ?
C17 C19 H19A 109.5 . . ?
C17 C19 H19B 109.5 . . ?
C17 C19 H19C 109.5 . . ?
H19A C19 H19B 109.5 . . ?
H19A C19 H19C 109.5 . . ?
H19B C19 H19C 109.5 . . ?
C17 C20 H20A 109.5 . . ?
C17 C20 H20B 109.5 . . ?
C17 C20 H20C 109.5 . . ?
H20A C20 H20B 109.5 . . ?
H20A C20 H20C 109.5 . . ?
H20B C20 H20C 109.5 . . ?
O8 C21 C22 109.1(5) . . ?
O8 C21 C23 105.0(5) . . ?
O8 C21 C24 111.3(5) . . ?
C22 C21 C24 109.6(5) . . ?
C23 C21 C22 110.9(6) . . ?
C23 C21 C24 110.9(6) . . ?
C21 C22 H22A 109.5 . . ?
C21 C22 H22B 109.5 . . ?
C21 C22 H22C 109.5 . . ?
H22A C22 H22B 109.5 . . ?
H22A C22 H22C 109.5 . . ?
H22B C22 H22C 109.5 . . ?
C21 C23 H23A 109.5 . . ?
C21 C23 H23B 109.5 . . ?
C21 C23 H23C 109.5 . . ?
H23A C23 H23B 109.5 . . ?
H23A C23 H23C 109.5 . . ?
H23B C23 H23C 109.5 . . ?
C21 C24 H24A 109.5 . . ?
C21 C24 H24B 109.5 . . ?
C21 C24 H24C 109.5 . . ?
H24A C24 H24B 109.5 . . ?
H24A C24 H24C 109.5 . . ?
H24B C24 H24C 109.5 . . ?
O10 C25 C26 109.5(5) . . ?
O10 C25 C27 109.5(5) . . ?
O10 C25 C28 104.6(5) . . ?
C26 C25 C27 112.1(6) . . ?
C26 C25 C28 109.4(6) . . ?
C27 C25 C28 111.5(5) . . ?
C25 C26 H26A 109.5 . . ?
C25 C26 H26B 109.5 . . ?
C25 C26 H26C 109.5 . . ?
H26A C26 H26B 109.5 . . ?
H26A C26 H26C 109.5 . . ?
H26B C26 H26C 109.5 . . ?
C25 C27 H27A 109.5 . . ?
C25 C27 H27B 109.5 . . ?
C25 C27 H27C 109.5 . . ?
H27A C27 H27B 109.5 . . ?
H27A C27 H27C 109.5 . . ?
H27B C27 H27C 109.5 . . ?
C25 C28 H28A 109.5 . . ?
C25 C28 H28B 109.5 . . ?
C25 C28 H28C 109.5 . . ?
H28A C28 H28B 109.5 . . ?
H28A C28 H28C 109.5 . . ?
H28B C28 H28C 109.5 . . ?
O11 C29 C30 104.7(6) . . ?
O11 C29 C31 108.9(6) . . ?
O11 C29 C32 107.5(6) . . ?
O11 C29 C33 108.0(15) . . ?
O11 C29 C34 117.9(16) . . ?
O11 C29 C35 104.6(16) . . ?
C30 C29 C31 112.2(8) . . ?
C30 C29 C32 111.9(7) . . ?
C31 C29 C32 111.3(7) . . ?
C33 C29 C34 108.1(13) . . ?
C35 C29 C33 109.3(13) . . ?
C35 C29 C34 108.7(13) . . ?
C29 C30 H30A 109.5 . . ?
C29 C30 H30B 109.5 . . ?
C29 C30 H30C 109.5 . . ?
H30A C30 H30B 109.5 . . ?
H30A C30 H30C 109.5 . . ?
H30B C30 H30C 109.5 . . ?
C29 C31 H31A 109.5 . . ?
C29 C31 H31B 109.5 . . ?
C29 C31 H31C 109.5 . . ?
H31A C31 H31B 109.5 . . ?
H31A C31 H31C 109.5 . . ?
H31B C31 H31C 109.5 . . ?
C29 C32 H32A 109.5 . . ?
C29 C32 H32B 109.5 . . ?
C29 C32 H32C 109.5 . . ?
H32A C32 H32B 109.5 . . ?
H32A C32 H32C 109.5 . . ?
H32B C32 H32C 109.5 . . ?
C29 C33 H33A 109.5 . . ?
C29 C33 H33B 109.5 . . ?
C29 C33 H33C 109.5 . . ?
H33A C33 H33B 109.5 . . ?
H33A C33 H33C 109.5 . . ?
H33B C33 H33C 109.5 . . ?
C29 C34 H34A 109.5 . . ?
C29 C34 H34B 109.5 . . ?
C29 C34 H34C 109.5 . . ?
H34A C34 H34B 109.5 . . ?
H34A C34 H34C 109.5 . . ?
H34B C34 H34C 109.5 . . ?
C29 C35 H35A 109.5 . . ?
C29 C35 H35B 109.5 . . ?
C29 C35 H35C 109.5 . . ?
H35A C35 H35B 109.5 . . ?
H35A C35 H35C 109.5 . . ?
H35B C35 H35C 109.5 . . ?
O12 C36 C37 118(3) . . ?
O12 C36 C38 97(2) . . ?
O12 C36 C39 105(3) . . ?
O12 C36 C40 105.2(8) . . ?
O12 C36 C41 106.9(8) . . ?
O12 C36 C42 113.1(8) . . ?
C37 C36 C38 111.7(15) . . ?
C37 C36 C39 112.7(17) . . ?
C39 C36 C38 111.0(16) . . ?
C41 C36 C40 111.6(7) . . ?
C41 C36 C42 111.3(7) . . ?
C42 C36 C40 108.7(8) . . ?
C36 C37 H37A 109.5 . . ?
C36 C37 H37B 109.5 . . ?
C36 C37 H37C 109.5 . . ?
H37A C37 H37B 109.5 . . ?
H37A C37 H37C 109.5 . . ?
H37B C37 H37C 109.5 . . ?
C36 C38 H38A 109.5 . . ?
C36 C38 H38B 109.5 . . ?
C36 C38 H38C 109.5 . . ?
H38A C38 H38B 109.5 . . ?
H38A C38 H38C 109.5 . . ?
H38B C38 H38C 109.5 . . ?
C36 C39 H39A 109.5 . . ?
C36 C39 H39B 109.5 . . ?
C36 C39 H39C 109.5 . . ?
H39A C39 H39B 109.5 . . ?
H39A C39 H39C 109.5 . . ?
H39B C39 H39C 109.5 . . ?
C36 C40 H40A 109.5 . . ?
C36 C40 H40B 109.5 . . ?
C36 C40 H40C 109.5 . . ?
H40A C40 H40B 109.5 . . ?
H40A C40 H40C 109.5 . . ?
H40B C40 H40C 109.5 . . ?
C36 C41 H41A 109.5 . . ?
C36 C41 H41B 109.5 . . ?
C36 C41 H41C 109.5 . . ?
H41A C41 H41B 109.5 . . ?
H41A C41 H41C 109.5 . . ?
H41B C41 H41C 109.5 . . ?
C36 C42 H42A 109.5 . . ?
C36 C42 H42B 109.5 . . ?
C36 C42 H42C 109.5 . . ?
H42A C42 H42B 109.5 . . ?
H42A C42 H42C 109.5 . . ?
H42B C42 H42C 109.5 . . ?
O14 C43 C44 112.5(6) . . ?
O14 C43 C45 105.1(7) . . ?
O14 C43 C46 106.4(6) . . ?
O14 C43 C47 110(2) . . ?
O14 C43 C48 113(2) . . ?
O14 C43 C49 114(2) . . ?
C44 C43 C45 111.7(7) . . ?
C44 C43 C46 110.7(7) . . ?
C45 C43 C46 110.2(7) . . ?
C47 C43 C49 105.5(17) . . ?
C48 C43 C47 107.5(17) . . ?
C48 C43 C49 106.6(17) . . ?
C43 C44 H44A 109.5 . . ?
C43 C44 H44B 109.5 . . ?
C43 C44 H44C 109.5 . . ?
H44A C44 H44B 109.5 . . ?
H44A C44 H44C 109.5 . . ?
H44B C44 H44C 109.5 . . ?
C43 C45 H45A 109.5 . . ?
C43 C45 H45B 109.5 . . ?
C43 C45 H45C 109.5 . . ?
H45A C45 H45B 109.5 . . ?
H45A C45 H45C 109.5 . . ?
H45B C45 H45C 109.5 . . ?
C43 C46 H46A 109.5 . . ?
C43 C46 H46B 109.5 . . ?
C43 C46 H46C 109.5 . . ?
H46A C46 H46B 109.5 . . ?
H46A C46 H46C 109.5 . . ?
H46B C46 H46C 109.5 . . ?
C43 C47 H47A 109.5 . . ?
C43 C47 H47B 109.5 . . ?
C43 C47 H47C 109.5 . . ?
H47A C47 H47B 109.5 . . ?
H47A C47 H47C 109.5 . . ?
H47B C47 H47C 109.5 . . ?
C43 C48 H48A 109.5 . . ?
C43 C48 H48B 109.5 . . ?
C43 C48 H48C 109.5 . . ?
H48A C48 H48B 109.5 . . ?
H48A C48 H48C 109.5 . . ?
H48B C48 H48C 109.5 . . ?
C43 C49 H49A 109.5 . . ?
C43 C49 H49B 109.5 . . ?
C43 C49 H49C 109.5 . . ?
H49A C49 H49B 109.5 . . ?
H49A C49 H49C 109.5 . . ?
H49B C49 H49C 109.5 . . ?
O15 C50 C51 111.0(6) . . ?
O15 C50 C52 104.4(6) . . ?
O15 C50 C53 107.5(6) . . ?
O17 C50 C54 107(2) . . ?
O17 C50 C55 90(2) . . ?
O17 C50 C56 135(2) . . ?
C52 C50 C51 110.9(6) . . ?
C53 C50 C51 109.6(7) . . ?
C53 C50 C52 113.3(6) . . ?
C54 C50 C55 107.2(14) . . ?
C54 C50 C56 107.9(15) . . ?
C56 C50 C55 106.7(15) . . ?
C50 C51 H51A 109.5 . . ?
C50 C51 H51B 109.5 . . ?
C50 C51 H51C 109.5 . . ?
H51A C51 H51B 109.5 . . ?
H51A C51 H51C 109.5 . . ?
H51B C51 H51C 109.5 . . ?
C50 C52 H52A 109.5 . . ?
C50 C52 H52B 109.5 . . ?
C50 C52 H52C 109.5 . . ?
H52A C52 H52B 109.5 . . ?
H52A C52 H52C 109.5 . . ?
H52B C52 H52C 109.5 . . ?
C50 C53 H53A 109.5 . . ?
C50 C53 H53B 109.5 . . ?
C50 C53 H53C 109.5 . . ?
H53A C53 H53B 109.5 . . ?
H53A C53 H53C 109.5 . . ?
H53B C53 H53C 109.5 . . ?
C50 C54 H54A 109.5 . . ?
C50 C54 H54B 109.5 . . ?
C50 C54 H54C 109.5 . . ?
H54A C54 H54B 109.5 . . ?
H54A C54 H54C 109.5 . . ?
H54B C54 H54C 109.5 . . ?
C50 C55 H55A 109.5 . . ?
C50 C55 H55B 109.5 . . ?
C50 C55 H55C 109.5 . . ?
H55A C55 H55B 109.5 . . ?
H55A C55 H55C 109.5 . . ?
H55B C55 H55C 109.5 . . ?
C50 C56 H56A 109.5 . . ?
C50 C56 H56B 109.5 . . ?
C50 C56 H56C 109.5 . . ?
H56A C56 H56B 109.5 . . ?
H56A C56 H56C 109.5 . . ?
H56B C56 H56C 109.5 . . ?
O16 C57 C58 115.8(7) . . ?
O16 C57 C59 105.2(8) . . ?
O16 C57 C60 106.2(6) . . ?
O18 C57 C61 86(2) . . ?
O18 C57 C62 107.0(14) . . ?
O18 C57 C63 149(2) . . ?
C58 C57 C60 109.1(7) . . ?
C59 C57 C58 111.4(7) . . ?
C59 C57 C60 108.7(7) . . ?
C61 C57 C62 101.9(17) . . ?
C61 C57 C63 103.5(17) . . ?
C63 C57 C62 100.0(15) . . ?
C57 C58 H58A 109.5 . . ?
C57 C58 H58B 109.5 . . ?
C57 C58 H58C 109.5 . . ?
H58A C58 H58B 109.5 . . ?
H58A C58 H58C 109.5 . . ?
H58B C58 H58C 109.5 . . ?
C57 C59 H59A 109.5 . . ?
C57 C59 H59B 109.5 . . ?
C57 C59 H59C 109.5 . . ?
H59A C59 H59B 109.5 . . ?
H59A C59 H59C 109.5 . . ?
H59B C59 H59C 109.5 . . ?
C57 C60 H60A 109.5 . . ?
C57 C60 H60B 109.5 . . ?
C57 C60 H60C 109.5 . . ?
H60A C60 H60B 109.5 . . ?
H60A C60 H60C 109.5 . . ?
H60B C60 H60C 109.5 . . ?
C57 C61 H61A 109.5 . . ?
C57 C61 H61B 109.5 . . ?
C57 C61 H61C 109.5 . . ?
H61A C61 H61B 109.5 . . ?
H61A C61 H61C 109.5 . . ?
H61B C61 H61C 109.5 . . ?
C57 C62 H62A 109.5 . . ?
C57 C62 H62B 109.5 . . ?
C57 C62 H62C 109.5 . . ?
H62A C62 H62B 109.5 . . ?
H62A C62 H62C 109.5 . . ?
H62B C62 H62C 109.5 . . ?
C57 C63 H63A 109.5 . . ?
C57 C63 H63B 109.5 . . ?
C57 C63 H63C 109.5 . . ?
H63A C63 H63B 109.5 . . ?
H63A C63 H63C 109.5 . . ?
H63B C63 H63C 109.5 . . ?

loop_
_geom_bond_atom_site_label_1
_geom_bond_atom_site_label_2
_geom_bond_distance
_geom_bond_site_symmetry_2
_geom_bond_publ_flag
Pr1 Si3 3.095(2) . ?
Pr1 O1 2.090(4) . ?
Pr1 O5 2.123(4) . ?
Pr1 O9 2.147(4) . ?
Pr1 O10 2.563(4) . ?
Pr1 O13 2.084(4) . ?
Pr2 Si2 3.27(2) . ?
Pr2 Si3 3.379(14) . ?
Pr2 O1 2.174(10) . ?
Pr2 O5 1.67(2) . ?
Pr2 O9 2.544(19) . ?
Pr2 O10 2.672(9) . ?
Pr2 O13 2.225(10) . ?
Si1 O1 1.602(4) . ?
Si1 O2 1.633(4) . ?
Si1 O3 1.614(4) . ?
Si1 O4 1.613(4) . ?
Si2 O5 1.618(4) . ?
Si2 O6 1.629(4) . ?
Si2 O7 1.618(4) . ?
Si2 O8 1.614(4) . ?
Si3 O9 1.599(5) . ?
Si3 O10 1.642(4) . ?
Si3 O11 1.594(4) . ?
Si3 O12 1.630(5) . ?
Si4 O13 1.589(4) . ?
Si4 O14 1.611(4) . ?
Si4 O15 1.596(4) . ?
Si4 O16 1.631(5) . ?
Si4 O17 1.625(14) . ?
Si4 O18 1.582(13) . ?
O2 C1 1.439(8) . ?
O3 C5 1.433(7) . ?
O4 C9 1.441(7) . ?
O6 C13 1.437(7) . ?
O7 C17 1.433(7) . ?
O8 C21 1.447(7) . ?
O10 C25 1.490(7) . ?
O11 C29 1.440(7) . ?
O12 C36 1.430(8) . ?
O14 C43 1.423(8) . ?
O15 C50 1.463(7) . ?
O16 C57 1.427(8) . ?
O17 C50 1.451(15) . ?
O18 C57 1.476(14) . ?
C1 C2 1.527(10) . ?
C1 C3 1.498(10) . ?
C1 C4 1.518(9) . ?
C2 H2A 0.9800 . ?
C2 H2B 0.9800 . ?
C2 H2C 0.9800 . ?
C3 H3A 0.9800 . ?
C3 H3B 0.9800 . ?
C3 H3C 0.9800 . ?
C4 H4A 0.9800 . ?
C4 H4B 0.9800 . ?
C4 H4C 0.9800 . ?
C5 C6 1.511(9) . ?
C5 C7 1.528(9) . ?
C5 C8 1.521(8) . ?
C6 H6A 0.9800 . ?
C6 H6B 0.9800 . ?
C6 H6C 0.9800 . ?
C7 H7A 0.9800 . ?
C7 H7B 0.9800 . ?
C7 H7C 0.9800 . ?
C8 H8A 0.9800 . ?
C8 H8B 0.9800 . ?
C8 H8C 0.9800 . ?
C9 C10 1.496(9) . ?
C9 C11 1.516(9) . ?
C9 C12 1.516(9) . ?
C10 H10A 0.9800 . ?
C10 H10B 0.9800 . ?
C10 H10C 0.9800 . ?
C11 H11A 0.9800 . ?
C11 H11B 0.9800 . ?
C11 H11C 0.9800 . ?
C12 H12A 0.9800 . ?
C12 H12B 0.9800 . ?
C12 H12C 0.9800 . ?
C13 C14 1.503(9) . ?
C13 C15 1.520(9) . ?
C13 C16 1.506(8) . ?
C14 H14A 0.9800 . ?
C14 H14B 0.9800 . ?
C14 H14C 0.9800 . ?
C15 H15A 0.9800 . ?
C15 H15B 0.9800 . ?
C15 H15C 0.9800 . ?
C16 H16A 0.9800 . ?
C16 H16B 0.9800 . ?
C16 H16C 0.9800 . ?
C17 C18 1.499(9) . ?
C17 C19 1.509(9) . ?
C17 C20 1.521(9) . ?
C18 H18A 0.9800 . ?
C18 H18B 0.9800 . ?
C18 H18C 0.9800 . ?
C19 H19A 0.9800 . ?
C19 H19B 0.9800 . ?
C19 H19C 0.9800 . ?
C20 H20A 0.9800 . ?
C20 H20B 0.9800 . ?
C20 H20C 0.9800 . ?
C21 C22 1.523(9) . ?
C21 C23 1.497(9) . ?
C21 C24 1.530(8) . ?
C22 H22A 0.9800 . ?
C22 H22B 0.9800 . ?
C22 H22C 0.9800 . ?
C23 H23A 0.9800 . ?
C23 H23B 0.9800 . ?
C23 H23C 0.9800 . ?
C24 H24A 0.9800 . ?
C24 H24B 0.9800 . ?
C24 H24C 0.9800 . ?
C25 C26 1.491(9) . ?
C25 C27 1.497(9) . ?
C25 C28 1.530(8) . ?
C26 H26A 0.9800 . ?
C26 H26B 0.9800 . ?
C26 H26C 0.9800 . ?
C27 H27A 0.9800 . ?
C27 H27B 0.9800 . ?
C27 H27C 0.9800 . ?
C28 H28A 0.9800 . ?
C28 H28B 0.9800 . ?
C28 H28C 0.9800 . ?
C29 C30 1.495(10) . ?
C29 C31 1.497(10) . ?
C29 C32 1.499(10) . ?
C29 C33 1.497(16) . ?
C29 C34 1.501(16) . ?
C29 C35 1.494(16) . ?
C30 H30A 0.9800 . ?
C30 H30B 0.9800 . ?
C30 H30C 0.9800 . ?
C31 H31A 0.9800 . ?
C31 H31B 0.9800 . ?
C31 H31C 0.9800 . ?
C32 H32A 0.9800 . ?
C32 H32B 0.9800 . ?
C32 H32C 0.9800 . ?
C33 H33A 0.9800 . ?
C33 H33B 0.9800 . ?
C33 H33C 0.9800 . ?
C34 H34A 0.9800 . ?
C34 H34B 0.9800 . ?
C34 H34C 0.9800 . ?
C35 H35A 0.9800 . ?
C35 H35B 0.9800 . ?
C35 H35C 0.9800 . ?
C36 C37 1.519(16) . ?
C36 C38 1.539(16) . ?
C36 C39 1.530(16) . ?
C36 C40 1.539(10) . ?
C36 C41 1.500(10) . ?
C36 C42 1.538(9) . ?
C37 H37A 0.9800 . ?
C37 H37B 0.9800 . ?
C37 H37C 0.9800 . ?
C38 H38A 0.9800 . ?
C38 H38B 0.9800 . ?
C38 H38C 0.9800 . ?
C39 H39A 0.9800 . ?
C39 H39B 0.9800 . ?
C39 H39C 0.9800 . ?
C40 H40A 0.9800 . ?
C40 H40B 0.9800 . ?
C40 H40C 0.9800 . ?
C41 H41A 0.9800 . ?
C41 H41B 0.9800 . ?
C41 H41C 0.9800 . ?
C42 H42A 0.9800 . ?
C42 H42B 0.9800 . ?
C42 H42C 0.9800 . ?
C43 C44 1.495(9) . ?
C43 C45 1.511(10) . ?
C43 C46 1.513(9) . ?
C43 C47 1.510(16) . ?
C43 C48 1.493(16) . ?
C43 C49 1.520(17) . ?
C44 H44A 0.9800 . ?
C44 H44B 0.9800 . ?
C44 H44C 0.9800 . ?
C45 H45A 0.9800 . ?
C45 H45B 0.9800 . ?
C45 H45C 0.9800 . ?
C46 H46A 0.9800 . ?
C46 H46B 0.9800 . ?
C46 H46C 0.9800 . ?
C47 H47A 0.9800 . ?
C47 H47B 0.9800 . ?
C47 H47C 0.9800 . ?
C48 H48A 0.9800 . ?
C48 H48B 0.9800 . ?
C48 H48C 0.9800 . ?
C49 H49A 0.9800 . ?
C49 H49B 0.9800 . ?
C49 H49C 0.9800 . ?
C50 C51 1.504(9) . ?
C50 C52 1.497(9) . ?
C50 C53 1.495(9) . ?
C50 C54 1.515(16) . ?
C50 C55 1.522(16) . ?
C50 C56 1.517(16) . ?
C51 H51A 0.9800 . ?
C51 H51B 0.9800 . ?
C51 H51C 0.9800 . ?
C52 H52A 0.9800 . ?
C52 H52B 0.9800 . ?
C52 H52C 0.9800 . ?
C53 H53A 0.9800 . ?
C53 H53B 0.9800 . ?
C53 H53C 0.9800 . ?
C54 H54A 0.9800 . ?
C54 H54B 0.9800 . ?
C54 H54C 0.9800 . ?
C55 H55A 0.9800 . ?
C55 H55B 0.9800 . ?
C55 H55C 0.9800 . ?
C56 H56A 0.9800 . ?
C56 H56B 0.9800 . ?
C56 H56C 0.9800 . ?
C57 C58 1.497(10) . ?
C57 C59 1.490(10) . ?
C57 C60 1.527(10) . ?
C57 C61 1.500(16) . ?
C57 C62 1.544(15) . ?
C57 C63 1.524(16) . ?
C58 H58A 0.9800 . ?
C58 H58B 0.9800 . ?
C58 H58C 0.9800 . ?
C59 H59A 0.9800 . ?
C59 H59B 0.9800 . ?
C59 H59C 0.9800 . ?
C60 H60A 0.9800 . ?
C60 H60B 0.9800 . ?
C60 H60C 0.9800 . ?
C61 H61A 0.9800 . ?
C61 H61B 0.9800 . ?
C61 H61C 0.9800 . ?
C62 H62A 0.9800 . ?
C62 H62B 0.9800 . ?
C62 H62C 0.9800 . ?
C63 H63A 0.9800 . ?
C63 H63B 0.9800 . ?
C63 H63C 0.9800 . ?

loop_
_geom_torsion_atom_site_label_1
_geom_torsion_atom_site_label_2
_geom_torsion_atom_site_label_3
_geom_torsion_atom_site_label_4
_geom_torsion
_geom_torsion_site_symmetry_1
_geom_torsion_site_symmetry_2
_geom_torsion_site_symmetry_3
_geom_torsion_site_symmetry_4
_geom_torsion_publ_flag
Pr1 Si3 O10 C25 -176.0(5) . . . . ?
Pr1 Si3 O11 C29 -128.1(6) . . . . ?
Pr1 Si3 O12 C36 20.6(7) . . . . ?
Pr1 O10 C25 C26 -106.9(6) . . . . ?
Pr1 O10 C25 C27 129.9(5) . . . . ?
Pr1 O10 C25 C28 10.2(7) . . . . ?
Pr2 Si2 O6 C13 50.6(6) . . . . ?
Pr2 Si2 O7 C17 77.2(5) . . . . ?
Pr2 Si2 O8 C21 162.1(5) . . . . ?
Pr2 Si3 O10 C25 177.9(6) . . . . ?
Pr2 Si3 O11 C29 -135.1(6) . . . . ?
Pr2 Si3 O12 C36 26.9(7) . . . . ?
Pr2 O10 C25 C26 -115.4(7) . . . . ?
Pr2 O10 C25 C27 121.4(6) . . . . ?
Pr2 O10 C25 C28 1.8(7) . . . . ?
Si1 O2 C1 C2 -163.8(5) . . . . ?
Si1 O2 C1 C3 -44.8(8) . . . . ?
Si1 O2 C1 C4 77.6(7) . . . . ?
Si1 O3 C5 C6 -91.4(6) . . . . ?
Si1 O3 C5 C7 149.5(5) . . . . ?
Si1 O3 C5 C8 31.2(8) . . . . ?
Si1 O4 C9 C10 -90.8(7) . . . . ?
Si1 O4 C9 C11 30.6(8) . . . . ?
Si1 O4 C9 C12 150.8(5) . . . . ?
Si2 O6 C13 C14 41.1(8) . . . . ?
Si2 O6 C13 C15 -80.4(6) . . . . ?
Si2 O6 C13 C16 162.9(5) . . . . ?
Si2 O7 C17 C18 -41.0(8) . . . . ?
Si2 O7 C17 C19 -160.7(5) . . . . ?
Si2 O7 C17 C20 81.7(7) . . . . ?
Si2 O8 C21 C22 -82.3(6) . . . . ?
Si2 O8 C21 C23 158.8(5) . . . . ?
Si2 O8 C21 C24 38.8(8) . . . . ?
Si3 Pr2 O5 Si2 84(2) . . . . ?
Si3 O10 C25 C26 67.3(7) . . . . ?
Si3 O10 C25 C27 -56.0(7) . . . . ?
Si3 O10 C25 C28 -175.6(4) . . . . ?
Si3 O11 C29 C30 158.4(7) . . . . ?
Si3 O11 C29 C31 38.2(10) . . . . ?
Si3 O11 C29 C32 -82.4(9) . . . . ?
Si3 O11 C29 C33 108.4(17) . . . . ?
Si3 O11 C29 C34 -14(2) . . . . ?
Si3 O11 C29 C35 -135.3(17) . . . . ?
Si3 O12 C36 C37 106(3) . . . . ?
Si3 O12 C36 C38 -135(3) . . . . ?
Si3 O12 C36 C39 -21(3) . . . . ?
Si3 O12 C36 C40 84.8(11) . . . . ?
Si3 O12 C36 C41 -156.5(12) . . . . ?
Si3 O12 C36 C42 -33.7(12) . . . . ?
Si4 O14 C43 C44 29.7(10) . . . . ?
Si4 O14 C43 C45 151.4(6) . . . . ?
Si4 O14 C43 C46 -91.7(7) . . . . ?
Si4 O14 C43 C47 90.1(19) . . . . ?
Si4 O14 C43 C48 -149.7(19) . . . . ?
Si4 O14 C43 C49 -28(2) . . . . ?
Si4 O15 C50 C51 47.7(9) . . . . ?
Si4 O15 C50 C52 167.3(6) . . . . ?
Si4 O15 C50 C53 -72.1(9) . . . . ?
Si4 O16 C57 C58 41.8(10) . . . . ?
Si4 O16 C57 C59 165.3(7) . . . . ?
Si4 O16 C57 C60 -79.5(8) . . . . ?
Si4 O17 C50 C54 156(3) . . . . ?
Si4 O17 C50 C55 -96(3) . . . . ?
Si4 O17 C50 C56 17(5) . . . . ?
Si4 O18 C57 C61 106(3) . . . . ?
Si4 O18 C57 C62 -153(3) . . . . ?
Si4 O18 C57 C63 -4(5) . . . . ?
O1 Pr2 O5 Si2 -37(2) . . . . ?
O1 Si1 O2 C1 80.9(6) . . . . ?
O1 Si1 O3 C5 166.3(5) . . . . ?
O1 Si1 O4 C9 43.3(6) . . . . ?
O2 Si1 O1 Pr1 16.1(15) . . . . ?
O2 Si1 O1 Pr2 83(3) . . . . ?
O2 Si1 O3 C5 46.2(6) . . . . ?
O2 Si1 O4 C9 167.4(5) . . . . ?
O3 Si1 O1 Pr1 -99.5(14) . . . . ?
O3 Si1 O1 Pr2 -33(3) . . . . ?
O3 Si1 O2 C1 -163.6(5) . . . . ?
O3 Si1 O4 C9 -76.6(6) . . . . ?
O4 Si1 O1 Pr1 136.6(14) . . . . ?
O4 Si1 O1 Pr2 -156(3) . . . . ?
O4 Si1 O2 C1 -43.1(6) . . . . ?
O4 Si1 O3 C5 -70.2(6) . . . . ?
O5 Si2 O6 C13 46.5(6) . . . . ?
O5 Si2 O7 C17 75.3(5) . . . . ?
O5 Si2 O8 C21 168.0(5) . . . . ?
O6 Si2 O5 Pr2 139(2) . . . . ?
O6 Si2 O7 C17 -47.0(6) . . . . ?
O6 Si2 O8 C21 -69.5(5) . . . . ?
O7 Si2 O5 Pr2 19(2) . . . . ?
O7 Si2 O6 C13 170.4(5) . . . . ?
O7 Si2 O8 C21 46.8(5) . . . . ?
O8 Si2 O5 Pr2 -97(2) . . . . ?
O8 Si2 O6 C13 -73.6(5) . . . . ?
O8 Si2 O7 C17 -168.0(5) . . . . ?
O9 Pr2 O5 Si2 110(2) . . . . ?
O9 Si3 O10 Pr1 3.3(2) . . . . ?
O9 Si3 O10 Pr2 9.4(4) . . . . ?
O9 Si3 O10 C25 -172.7(5) . . . . ?
O9 Si3 O11 C29 -81.4(7) . . . . ?
O9 Si3 O12 C36 -24.3(7) . . . . ?
O10 Pr2 O5 Si2 58(2) . . . . ?
O10 Si3 O9 Pr1 -4.2(3) . . . . ?
O10 Si3 O9 Pr2 -10.1(4) . . . . ?
O10 Si3 O11 C29 171.1(6) . . . . ?
O10 Si3 O12 C36 83.9(7) . . . . ?
O11 Si3 O9 Pr1 -118.9(3) . . . . ?
O11 Si3 O9 Pr2 -124.9(4) . . . . ?
O11 Si3 O10 Pr1 124.3(2) . . . . ?
O11 Si3 O10 Pr2 130.4(4) . . . . ?
O11 Si3 O10 C25 -51.7(5) . . . . ?
O11 Si3 O12 C36 -155.3(6) . . . . ?
O12 Si3 O9 Pr1 114.5(3) . . . . ?
O12 Si3 O9 Pr2 108.6(4) . . . . ?
O12 Si3 O10 Pr1 -115.3(2) . . . . ?
O12 Si3 O10 Pr2 -109.2(4) . . . . ?
O12 Si3 O10 C25 68.7(5) . . . . ?
O12 Si3 O11 C29 47.6(7) . . . . ?
O13 Pr2 O5 Si2 -155.6(17) . . . . ?
O13 Si4 O14 C43 169.3(6) . . . . ?
O13 Si4 O15 C50 45.6(7) . . . . ?
O13 Si4 O16 C57 69.5(6) . . . . ?
O13 Si4 O17 C50 -86(3) . . . . ?
O13 Si4 O18 C57 -87(3) . . . . ?
O14 Si4 O13 Pr1 36.0(7) . . . . ?
O14 Si4 O13 Pr2 3.6(17) . . . . ?
O14 Si4 O15 C50 -76.0(7) . . . . ?
O14 Si4 O16 C57 -177.6(6) . . . . ?
O14 Si4 O17 C50 169(3) . . . . ?
O14 Si4 O18 C57 55(3) . . . . ?
O15 Si4 O13 Pr1 -90.2(7) . . . . ?
O15 Si4 O14 C43 -63.4(7) . . . . ?
O15 Si4 O16 C57 -57.3(6) . . . . ?
O16 Si4 O13 Pr1 148.6(6) . . . . ?
O16 Si4 O14 C43 51.3(6) . . . . ?
O16 Si4 O15 C50 170.1(6) . . . . ?
O17 Si4 O13 Pr2 -84.9(19) . . . . ?
O17 Si4 O14 C43 -89.4(13) . . . . ?
O17 Si4 O18 C57 164(3) . . . . ?
O18 Si4 O13 Pr2 159.9(18) . . . . ?
O18 Si4 O14 C43 27.7(16) . . . . ?
O18 Si4 O17 C50 25(3) . . . . ?

loop_
_exptl_oxdiff_crystal_face_indexfrac_h
_exptl_oxdiff_crystal_face_indexfrac_k
_exptl_oxdiff_crystal_face_indexfrac_l
_exptl_oxdiff_crystal_face_x
_exptl_oxdiff_crystal_face_y
_exptl_oxdiff_crystal_face_z
-1.0001 1.0000 -0.0000 0.0394 0.1041 -0.0687
-2.0001 -1.0000 1.9994 -0.0488 -0.1177 -0.1301
2.0001 1.0000 -1.9994 0.0488 0.1177 0.1301
1.0001 1.0000 -0.9996 0.0335 0.1149 0.0608
1.0001 2.0000 -1.9994 0.0882 0.2218 0.0614
0.0000 2.0001 -0.9996 0.0729 0.2190 -0.0079
-2.0001 0.0000 0.9996 0.0059 -0.0108 -0.1295
1.0000 -0.0000 1.9999 -0.0943 0.0185 0.0418
-7.3889 -2.2260 -20.8558 0.8779 -0.4179 -0.2337
7.0234 2.2573 21.2268 -0.8832 0.4204 0.2080
4.7162 5.8345 -18.8461 0.6945 0.5933 0.4071
-1.2214 6.6645 -16.7759 0.7599 0.6496 0.0238
15.1857 -0.9155 -8.4922 -0.0284 -0.0256 0.9993
-1.0001 2.0001 1.9999 -0.0155 0.2267 -0.0956
-2.0001 1.0000 1.9997 -0.0124 0.1066 -0.1472
2.5722 2.4976 24.3674 -0.8991 0.4282 -0.0906
-4.8183 -3.0082 24.2217 -0.8373 -0.2490 -0.4868
-0.0000 -1.0000 1.9997 -0.0912 -0.1017 -0.0098
2.0001 -1.0000 1.0000 -0.0971 -0.0909 0.1197
6.1653 -7.0404 10.6850 -0.6490 -0.6841 0.3328
-6.4493 -5.9693 17.1320 -0.5976 -0.6312 -0.4944
-5.4476 -7.6152 10.3537 -0.4012 -0.8432 -0.3578
12.8325 -5.0020 -3.6832 -0.2285 -0.4774 0.8484
10.0438 -5.4952 -13.4665 0.1790 -0.6063 0.7749
8.6589 -3.8057 -20.2756 0.4878 -0.4636 0.7397
1.0001 2.0001 2.0002 -0.0579 0.2427 0.0247
